data_7707056
loop_
_publ_author_name
'Hao, Wenxin'
'Yang, Xiaoping'
'Ma, Yanan'
'Niu, Mengyu'
'Shi, Dongliang'
'Schipper, Desmond'

_publ_section_title
;
 Construction of a high-nuclearity Nd(III) nanoring for the NIR
 luminescent detection of antibiotics.
;
_journal_issue 17
_journal_name_full 'Dalton transactions (Cambridge, England : 2003)'
_journal_page_first 5865
_journal_page_last 5870
_journal_paper_doi 10.1039/d1dt00230a
_journal_volume 50
_journal_year 2021
_chemical_formula_moiety 'C172 H167 N6 Nd14 O80'
_chemical_formula_sum 'C172 H167 N6 Nd14 O80'
_chemical_formula_weight 5617.48
_chemical_name_systematic Complex-1
_chemical_properties_physical Heat-sensitive
_space_group_IT_number 14
_space_group_name_Hall '-P 2yn'
_space_group_name_H-M_alt 'P 1 21/n 1'
_symmetry_cell_setting monoclinic
_symmetry_space_group_name_H-M 'P 1 21/n 1'
_atom_sites_solution_hydrogens geom
_atom_sites_solution_primary direct
_atom_sites_solution_secondary difmap
_audit_creation_method SHELXL-97
_audit_update_record
;
2021-02-25 deposited with the CCDC.	2021-03-26 downloaded from the CCDC.
;
_cell_angle_alpha 90.00
_cell_angle_beta 90.011(2)
_cell_angle_gamma 90.00
_cell_formula_units_Z 4
_cell_length_a 31.920(4)
_cell_length_b 21.654(3)
_cell_length_c 39.071(5)
_cell_measurement_reflns_used 13781
_cell_measurement_temperature 190(1)
_cell_measurement_theta_max 30.0922
_cell_measurement_theta_min 1.2780
_cell_volume 27006(6)
_computing_cell_refinement 'Collect software, Nonius B.V. 1998'
_computing_data_collection 'Collect software, Nonius B.V. 1998'
_computing_data_reduction
;
DENZO and Scalepack (Otwinoski and Minor, 1997)
;
_computing_molecular_graphics 'XP SHELXTL/PC, Siemens Analytical'
_computing_publication_material 'Bruker SHELXTL 97'
_computing_structure_refinement 'XL SHELXTL/PC, Siemens Analytical'
_computing_structure_solution
;

SIR97 - Altomare A., Burla M.C., Camalli M., Cascarano G.L., Giacovazzo C., 
Guagliardi A., Moliterni A.G.G., Polidori G.,Spagna R.
;
_diffrn_ambient_temperature 190(1)
_diffrn_detector_area_resol_mean 13.6612
_diffrn_measured_fraction_theta_full 0.983
_diffrn_measured_fraction_theta_max 0.983
_diffrn_measurement_device_type 'Mercury2 (2x2 bin mode)'
_diffrn_measurement_method dtprofit.ref
_diffrn_radiation_monochromator graphite
_diffrn_radiation_source 'fine-focus sealed tube'
_diffrn_radiation_type MoK\a
_diffrn_radiation_wavelength 0.71073
_diffrn_reflns_av_R_equivalents 0.0000
_diffrn_reflns_av_sigmaI/netI 0.1705
_diffrn_reflns_limit_h_max 37
_diffrn_reflns_limit_h_min -37
_diffrn_reflns_limit_k_max 25
_diffrn_reflns_limit_k_min 0
_diffrn_reflns_limit_l_max 46
_diffrn_reflns_limit_l_min 0
_diffrn_reflns_number 46733
_diffrn_reflns_theta_full 25.00
_diffrn_reflns_theta_max 25.00
_diffrn_reflns_theta_min 1.65
_exptl_absorpt_coefficient_mu 2.705
_exptl_absorpt_correction_T_max 1.0000
_exptl_absorpt_correction_T_min 0.7521
_exptl_absorpt_correction_type multi-scan
_exptl_absorpt_process_details 'DENZO and Scalepack (Otwinoski and Minor, 1997)'
_exptl_crystal_colour Yellow
_exptl_crystal_density_diffrn 1.382
_exptl_crystal_density_method 'not measured'
_exptl_crystal_description Block
_exptl_crystal_F_000 10884
_exptl_crystal_preparation Luminescent
_exptl_crystal_recrystallization_method 'Vapour deposition'
_exptl_crystal_size_max 0.15
_exptl_crystal_size_mid 0.12
_exptl_crystal_size_min 0.08
_platon_squeeze_details
;
;
_refine_diff_density_max 1.660
_refine_diff_density_min -0.877
_refine_diff_density_rms 0.156
_refine_ls_extinction_method none
_refine_ls_goodness_of_fit_ref 0.879
_refine_ls_hydrogen_treatment constr
_refine_ls_matrix_type full
_refine_ls_number_parameters 2401
_refine_ls_number_reflns 44733
_refine_ls_number_restraints 1612
_refine_ls_restrained_S_all 0.884
_refine_ls_R_factor_all 0.1680
_refine_ls_R_factor_gt 0.0703
_refine_ls_shift/su_max 0.001
_refine_ls_shift/su_mean 0.000
_refine_ls_structure_factor_coef Fsqd
_refine_ls_weighting_details 'calc w=1/[\s^2^(Fo^2^)+(0.0916P)^2^+0.0000P] where P=(Fo^2^+2Fc^2^)/3'
_refine_ls_weighting_scheme calc
_refine_ls_wR_factor_gt 0.1791
_refine_ls_wR_factor_ref 0.2030
_reflns_number_gt 25000
_reflns_number_total 46733
_reflns_threshold_expression >2sigma(I)
_cod_data_source_file d1dt00230a2.cif
_cod_data_source_block complex-1
_cod_depositor_comments
;
The following automatic conversions were performed:

data item '_exptl_absorpt_correction_type' value 'Multi-scan' was
changed to 'multi-scan' in accordance with the
/home/data/users/saulius/crontab/automatic-downloads/rss-feeds/RSC/lib/dictionaries/cif_core.dic
dictionary named 'cif_core.dic' version 2.4.2 last updated on
2011-04-26.

data item '_symmetry_cell_setting' value 'Monoclinic' was changed to
'monoclinic' in accordance with the
/home/data/users/saulius/crontab/automatic-downloads/rss-feeds/RSC/lib/dictionaries/cif_core.dic
dictionary named 'cif_core.dic' version 2.4.2 last updated on
2011-04-26.

Automatic conversion script
Id: cif_fix_values 7556 2019-12-06 15:28:31Z antanas 

 Adding full bibliography for 7707056.cif.
;
_cod_original_sg_symbol_H-M P2(1)/n
_cod_database_code 7707056

loop_
_symmetry_equiv_pos_as_xyz
'x, y, z'
'-x+1/2, y+1/2, -z+1/2'
'-x, -y, -z'
'x-1/2, -y-1/2, z-1/2'

loop_
_atom_site_label
_atom_site_type_symbol
_atom_site_fract_x
_atom_site_fract_y
_atom_site_fract_z
_atom_site_U_iso_or_equiv
_atom_site_adp_type
_atom_site_occupancy
_atom_site_symmetry_multiplicity
_atom_site_calc_flag
_atom_site_refinement_flags
_atom_site_disorder_assembly
_atom_site_disorder_group
Nd1 Nd 0.55887(3) 0.74022(4) 0.66127(2) 0.0757(3) Uani 1 1 d DU . .
Nd2 Nd 0.64862(3) 0.82912(4) 0.69046(2) 0.0696(3) Uani 1 1 d U . .
Nd3 Nd 0.74271(3) 0.76695(4) 0.73350(2) 0.0678(2) Uani 1 1 d U . .
Nd4 Nd 0.78155(3) 0.79094(4) 0.82343(2) 0.0712(3) Uani 1 1 d U . .
Nd5 Nd 0.74109(3) 0.79549(4) 0.91391(2) 0.0701(2) Uani 1 1 d U . .
Nd6 Nd 0.65481(3) 0.70456(4) 0.95304(2) 0.0631(2) Uani 1 1 d U . .
Nd7 Nd 0.55711(3) 0.76926(4) 0.98574(2) 0.0726(3) Uani 1 1 d DU . .
Nd8 Nd 0.44291(3) 0.73075(4) 0.98570(2) 0.0726(3) Uani 1 1 d DU . .
Nd9 Nd 0.34525(3) 0.79530(4) 0.95298(2) 0.0634(2) Uani 1 1 d U . .
Nd10 Nd 0.25893(3) 0.70446(4) 0.91389(2) 0.0705(3) Uani 1 1 d U . .
Nd11 Nd 0.21843(3) 0.70891(4) 0.82340(2) 0.0708(3) Uani 1 1 d U . .
Nd12 Nd 0.25724(3) 0.73304(4) 0.73352(2) 0.0687(2) Uani 1 1 d U . .
Nd13 Nd 0.35125(3) 0.67088(4) 0.69044(2) 0.0689(2) Uani 1 1 d U . .
Nd14 Nd 0.44109(3) 0.75975(4) 0.66124(2) 0.0756(3) Uani 1 1 d DU . .
N1 N 0.6880(5) 0.9766(7) 0.9491(4) 0.108(5) Uani 1 1 d DU . .
N2 N 0.5814(4) 0.5803(7) 0.8776(4) 0.092(4) Uani 1 1 d U . .
N3 N 0.4198(4) 0.9191(6) 0.8787(3) 0.083(4) Uani 1 1 d U . .
N4 N 0.3108(5) 0.5238(8) 0.9490(4) 0.119(5) Uani 1 1 d DU . .
N5 N 0.5569(4) 0.9310(6) 0.7631(3) 0.086(4) Uani 1 1 d U . .
N6 N 0.4423(4) 0.5683(7) 0.7627(3) 0.089(4) Uani 1 1 d DU . .
O1 O 0.5789(4) 0.6652(7) 0.6159(3) 0.123(4) Uani 1 1 d U . .
O2 O 0.6327(3) 0.7437(5) 0.6527(2) 0.086(3) Uani 1 1 d U . .
O3 O 0.7086(3) 0.7620(5) 0.6785(2) 0.080(3) Uani 1 1 d U . .
O4 O 0.7184(3) 0.7348(4) 0.7954(2) 0.072(3) Uani 1 1 d U . .
O5 O 0.6667(3) 0.7642(4) 0.7396(2) 0.065(3) Uani 1 1 d U . .
O6 O 0.5908(3) 0.7649(4) 0.7140(2) 0.067(3) Uani 1 1 d U . .
O7 O 0.6590(3) 0.9464(6) 0.6836(3) 0.099(4) Uani 1 1 d U . .
O8 O 0.7094(3) 0.8652(5) 0.7195(3) 0.074(3) Uani 1 1 d U . .
O9 O 0.7522(3) 0.8449(4) 0.7770(2) 0.074(3) Uani 1 1 d U . .
O10 O 0.8002(4) 0.7123(5) 0.7009(3) 0.100(4) Uani 1 1 d U . .
O11 O 0.8008(3) 0.7400(5) 0.7700(3) 0.081(3) Uani 1 1 d U . .
O12 O 0.8404(3) 0.7262(5) 0.8284(3) 0.098(3) Uani 1 1 d U . .
O13 O 0.7886(4) 0.8646(6) 0.9482(3) 0.120(4) Uani 1 1 d U . .
O14 O 0.7940(3) 0.8412(5) 0.8789(3) 0.090(3) Uani 1 1 d U . .
O15 O 0.8303(3) 0.8708(5) 0.8204(3) 0.093(3) Uani 1 1 d U . .
O16 O 0.7132(3) 0.8301(5) 0.8537(2) 0.079(3) Uani 1 1 d U . .
O17 O 0.6665(3) 0.7791(4) 0.9080(2) 0.063(3) Uani 1 1 d U . .
O18 O 0.5890(3) 0.7574(4) 0.9317(2) 0.062(2) Uani 1 1 d U . .
O19 O 0.6798(3) 0.5935(5) 0.9568(3) 0.081(3) Uani 1 1 d U . .
O20 O 0.7185(3) 0.6900(4) 0.9236(2) 0.065(3) Uani 1 1 d U . .
O21 O 0.7580(3) 0.7236(4) 0.8679(2) 0.069(3) Uani 1 1 d U . .
O22 O 0.5709(3) 0.8760(5) 0.9650(3) 0.092(3) Uani 1 1 d U . .
O23 O 0.4917(3) 0.8111(5) 0.9689(3) 0.082(3) Uani 1 1 d U . .
O24 O 0.4098(3) 0.8305(5) 0.9805(2) 0.079(3) Uani 1 1 d U . .
O25 O 0.4295(4) 0.6235(6) 0.9650(3) 0.102(4) Uani 1 1 d U . .
O26 O 0.5084(3) 0.6883(4) 0.9689(2) 0.074(3) Uani 1 1 d U . .
O27 O 0.5900(3) 0.6686(5) 0.9803(2) 0.077(3) Uani 1 1 d U . .
O28 O 0.4293(4) 0.6634(6) 1.0362(3) 0.104(4) Uani 1 1 d U . .
O29 O 0.3698(3) 0.7199(5) 0.9936(2) 0.087(3) Uani 1 1 d U . .
O30 O 0.2915(3) 0.7172(5) 0.9690(2) 0.080(3) Uani 1 1 d U . .
O31 O 0.3202(3) 0.9073(5) 0.9575(3) 0.083(3) Uani 1 1 d U . .
O32 O 0.2822(3) 0.8107(4) 0.9242(2) 0.075(3) Uani 1 1 d U . .
O33 O 0.2411(3) 0.7751(4) 0.8680(2) 0.070(3) Uani 1 1 d U . .
O34 O 0.2860(3) 0.6696(4) 0.8541(2) 0.075(3) Uani 1 1 d U . .
O35 O 0.3332(3) 0.7201(4) 0.9080(2) 0.071(3) Uani 1 1 d U . .
O36 O 0.4105(3) 0.7437(4) 0.9319(2) 0.062(2) Uani 1 1 d U . .
O37 O 0.2116(4) 0.6351(6) 0.9482(3) 0.118(4) Uani 1 1 d U . .
O38 O 0.2044(3) 0.6606(5) 0.8777(3) 0.089(3) Uani 1 1 d U . .
O39 O 0.1702(3) 0.6290(5) 0.8196(3) 0.098(3) Uani 1 1 d U . .
O40 O 0.1996(4) 0.7878(6) 0.7013(3) 0.099(4) Uani 1 1 d U . .
O41 O 0.2002(3) 0.7610(5) 0.7701(3) 0.085(3) Uani 1 1 d U . .
O42 O 0.1598(4) 0.7718(5) 0.8292(3) 0.103(4) Uani 1 1 d U . .
O43 O 0.2803(3) 0.7649(4) 0.7953(2) 0.075(3) Uani 1 1 d U . .
O44 O 0.3332(3) 0.7367(4) 0.7390(2) 0.071(3) Uani 1 1 d U . .
O45 O 0.4105(3) 0.7360(4) 0.7141(2) 0.072(3) Uani 1 1 d U . .
O46 O 0.3413(3) 0.5540(5) 0.6839(3) 0.092(3) Uani 1 1 d U . .
O47 O 0.2906(3) 0.6365(5) 0.7199(2) 0.069(3) Uani 1 1 d U . .
O48 O 0.2478(3) 0.6556(4) 0.7771(2) 0.076(3) Uani 1 1 d U . .
O49 O 0.4214(4) 0.8360(6) 0.6173(3) 0.121(4) Uani 1 1 d U . .
O50 O 0.3680(3) 0.7563(5) 0.6532(3) 0.091(3) Uani 1 1 d U . .
O51 O 0.2904(3) 0.7380(5) 0.6783(3) 0.089(3) Uani 1 1 d U . .
O52 O 0.5783(3) 0.6401(5) 0.6885(3) 0.097(3) Uani 1 1 d U . .
O53 O 0.4965(3) 0.6857(5) 0.6753(3) 0.090(3) Uani 1 1 d U . .
O54 O 0.4168(3) 0.6555(5) 0.6613(3) 0.089(3) Uani 1 1 d U . .
O55 O 0.4218(3) 0.8621(6) 0.6879(3) 0.102(4) Uani 1 1 d U . .
O56 O 0.5035(3) 0.8131(5) 0.6758(3) 0.085(3) Uani 1 1 d U . .
O57 O 0.5827(3) 0.8469(5) 0.6613(3) 0.087(3) Uani 1 1 d U . .
O58 O 0.6135(3) 0.8878(5) 0.7363(3) 0.079(3) Uani 1 1 d U . .
O59 O 0.7125(4) 0.9002(5) 0.9184(3) 0.098(4) Uani 1 1 d U . .
O60 O 0.6273(3) 0.6428(5) 0.9042(2) 0.073(3) Uani 1 1 d U . .
O61 O 0.3727(3) 0.8580(5) 0.9052(2) 0.077(3) Uani 1 1 d U . .
O62 O 0.3878(3) 0.6120(5) 0.7371(2) 0.077(3) Uani 1 1 d U . .
O63 O 0.2875(4) 0.5995(6) 0.9174(3) 0.107(4) Uani 1 1 d U . .
O64 O 0.6723(4) 0.8574(6) 0.6297(3) 0.124(4) Uani 1 1 d DU . .
H64A H 0.6977 0.8529 0.6317 0.149 Uiso 1 1 calc R . .
O65 O 0.8002(4) 0.8405(6) 0.7103(3) 0.123(4) Uani 1 1 d DU . .
H65C H 0.8014 0.8667 0.7254 0.148 Uiso 1 1 calc R . .
O66 O 0.7239(4) 0.6498(6) 0.7356(3) 0.121(4) Uani 1 1 d DU . .
H66A H 0.7470 0.6454 0.7444 0.145 Uiso 1 1 calc R . .
O67 O 0.8039(4) 0.7349(6) 0.9354(3) 0.120(4) Uani 1 1 d DU . .
H67C H 0.8122 0.7572 0.9510 0.144 Uiso 1 1 calc R . .
O68 O 0.6817(4) 0.6787(6) 1.0120(3) 0.121(4) Uani 1 1 d DU . .
H68C H 0.6805 0.6412 1.0093 0.145 Uiso 1 1 calc R . .
O69 O 0.3177(4) 0.8211(6) 1.0122(3) 0.124(4) Uani 1 1 d DU . .
H69C H 0.3263 0.8566 1.0099 0.149 Uiso 1 1 calc R . .
O70 O 0.1971(4) 0.7616(6) 0.9361(3) 0.133(5) Uani 1 1 d DU . .
H70A H 0.2064 0.7910 0.9468 0.159 Uiso 1 1 calc R . .
O71 O 0.1992(4) 0.6588(6) 0.7104(3) 0.115(4) Uani 1 1 d DU . .
H71A H 0.1792 0.6809 0.7152 0.138 Uiso 1 1 calc R . .
O72 O 0.2768(3) 0.8479(5) 0.7348(3) 0.103(4) Uani 1 1 d DU . .
H72B H 0.2531 0.8528 0.7424 0.124 Uiso 1 1 calc R . .
O73 O 0.3279(4) 0.6426(6) 0.6287(3) 0.131(4) Uani 1 1 d DU . .
H73A H 0.3026 0.6491 0.6296 0.157 Uiso 1 1 calc R . .
O74 O 0.5297(7) 0.7699(9) 0.6070(5) 0.213(8) Uani 1 1 d DU . .
O75 O 0.4676(7) 0.7294(9) 0.6063(5) 0.223(8) Uani 1 1 d DU . .
O76 O 0.5034(5) 0.7468(7) 1.0319(4) 0.160(5) Uani 1 1 d DU . .
O77 O 0.4540(7) 0.7860(10) 1.0421(5) 0.238(9) Uani 1 1 d DU . .
O78 O 0.5714(4) 0.8356(6) 1.0367(3) 0.109(4) Uani 1 1 d U . .
O79 O 0.6292(3) 0.7801(5) 0.9942(2) 0.085(3) Uani 1 1 d U . .
O80 O 0.7085(3) 0.7824(4) 0.9682(2) 0.076(3) Uani 1 1 d U . .
C1 C 0.6117(7) 0.6405(10) 0.6099(5) 0.120(7) Uani 1 1 d U . .
H1A H 0.6105 0.6093 0.5936 0.144 Uiso 1 1 calc R . .
C2 C 0.6514(6) 0.6511(9) 0.6234(4) 0.095(5) Uani 1 1 d U . .
C3 C 0.6854(7) 0.6108(10) 0.6146(5) 0.122(7) Uani 1 1 d U . .
H3A H 0.6806 0.5782 0.5996 0.147 Uiso 1 1 calc R . .
C4 C 0.7243(7) 0.6191(11) 0.6275(5) 0.130(7) Uani 1 1 d U . .
H4A H 0.7449 0.5896 0.6233 0.156 Uiso 1 1 calc R . .
C5 C 0.7346(6) 0.6728(9) 0.6477(5) 0.115(6) Uani 1 1 d U . .
H5A H 0.7620 0.6801 0.6549 0.137 Uiso 1 1 calc R . .
C6 C 0.7014(5) 0.7147(8) 0.6563(4) 0.080(5) Uani 1 1 d U . .
C7 C 0.6614(6) 0.7027(9) 0.6423(5) 0.096(5) Uani 1 1 d U . .
C8 C 0.5957(4) 0.7397(6) 0.7452(3) 0.055(4) Uani 1 1 d U . .
C9 C 0.5655(5) 0.7116(7) 0.7641(4) 0.088(5) Uani 1 1 d U . .
H9A H 0.5390 0.7073 0.7544 0.105 Uiso 1 1 calc R . .
C10 C 0.5715(5) 0.6891(8) 0.7965(4) 0.088(5) Uani 1 1 d U . .
H10A H 0.5491 0.6743 0.8093 0.106 Uiso 1 1 calc R . .
C11 C 0.6111(5) 0.6890(8) 0.8094(4) 0.092(5) Uani 1 1 d U . .
H11A H 0.6158 0.6712 0.8307 0.110 Uiso 1 1 calc R . .
C12 C 0.6447(5) 0.7145(7) 0.7918(4) 0.067(4) Uani 1 1 d U . .
C13 C 0.6381(5) 0.7384(7) 0.7589(4) 0.067(4) Uani 1 1 d U . .
C14 C 0.6850(5) 0.7149(7) 0.8077(4) 0.072(4) Uani 1 1 d U . .
H14A H 0.6865 0.6985 0.8297 0.087 Uiso 1 1 calc R . .
C15 C 0.6709(6) 0.9820(9) 0.7058(5) 0.098(6) Uani 1 1 d U . .
H15A H 0.6618 1.0224 0.7029 0.117 Uiso 1 1 calc R . .
C16 C 0.6953(5) 0.9732(7) 0.7344(4) 0.070(4) Uani 1 1 d U . .
C17 C 0.7040(5) 1.0199(8) 0.7579(5) 0.089(5) Uani 1 1 d U . .
H17A H 0.6959 1.0599 0.7522 0.107 Uiso 1 1 calc R . .
C18 C 0.7227(5) 1.0115(8) 0.7874(5) 0.089(5) Uani 1 1 d U . .
H18A H 0.7243 1.0432 0.8034 0.107 Uiso 1 1 calc R . .
C19 C 0.7408(5) 0.9516(7) 0.7943(4) 0.077(4) Uani 1 1 d U . .
H19A H 0.7555 0.9458 0.8146 0.092 Uiso 1 1 calc R . .
C20 C 0.7370(5) 0.9016(7) 0.7713(4) 0.068(4) Uani 1 1 d U . .
C21 C 0.7126(5) 0.9126(8) 0.7419(4) 0.074(4) Uani 1 1 d U . .
C22 C 0.8328(6) 0.6840(8) 0.7084(5) 0.094(5) Uani 1 1 d U . .
H22A H 0.8459 0.6618 0.6911 0.113 Uiso 1 1 calc R . .
C23 C 0.8509(5) 0.6827(7) 0.7401(4) 0.076(4) Uani 1 1 d U . .
C24 C 0.8911(5) 0.6511(9) 0.7397(5) 0.111(6) Uani 1 1 d U . .
H24A H 0.9031 0.6354 0.7198 0.133 Uiso 1 1 calc R . .
C25 C 0.9089(8) 0.6468(12) 0.7701(7) 0.172(10) Uani 1 1 d U . .
H25A H 0.9350 0.6276 0.7700 0.206 Uiso 1 1 calc R . .
C26 C 0.8952(6) 0.6664(9) 0.8031(5) 0.117(6) Uani 1 1 d U . .
H26A H 0.9093 0.6579 0.8234 0.140 Uiso 1 1 calc R . .
C27 C 0.8576(6) 0.7002(8) 0.8010(5) 0.090(5) Uani 1 1 d U . .
C28 C 0.8356(5) 0.7053(7) 0.7694(4) 0.070(4) Uani 1 1 d U . .
C29 C 0.8187(6) 0.8973(8) 0.9407(5) 0.100(6) Uani 1 1 d U . .
H29A H 0.8306 0.9182 0.9591 0.121 Uiso 1 1 calc R . .
C30 C 0.8376(5) 0.9080(8) 0.9102(5) 0.088(5) Uani 1 1 d DU . .
C31 C 0.8726(6) 0.9533(9) 0.9070(5) 0.123(7) Uani 1 1 d DU . .
H31A H 0.8804 0.9756 0.9263 0.148 Uiso 1 1 calc R . .
C32 C 0.8938(8) 0.9639(11) 0.8770(6) 0.155(9) Uani 1 1 d U . .
H32A H 0.9187 0.9862 0.8768 0.187 Uiso 1 1 calc R . .
C33 C 0.8767(6) 0.9396(9) 0.8468(5) 0.115(6) Uani 1 1 d U . .
H33A H 0.8872 0.9522 0.8257 0.138 Uiso 1 1 calc R . .
C34 C 0.8451(5) 0.8984(8) 0.8478(4) 0.080(5) Uani 1 1 d U . .
C35 C 0.8253(5) 0.8843(8) 0.8778(5) 0.085(5) Uani 1 1 d U . .
C36 C 0.6781(5) 0.8437(7) 0.8427(4) 0.070(4) Uani 1 1 d U . .
H36A H 0.6773 0.8640 0.8217 0.084 Uiso 1 1 calc R . .
C37 C 0.6400(5) 0.8321(8) 0.8581(4) 0.084(5) Uani 1 1 d U . .
C38 C 0.6016(6) 0.8489(8) 0.8408(4) 0.099(6) Uani 1 1 d U . .
H38A H 0.6039 0.8689 0.8198 0.119 Uiso 1 1 calc R . .
C39 C 0.5624(5) 0.8377(8) 0.8529(4) 0.098(5) Uani 1 1 d U . .
H39A H 0.5390 0.8491 0.8402 0.117 Uiso 1 1 calc R . .
C40 C 0.5578(6) 0.8087(8) 0.8845(4) 0.091(5) Uani 1 1 d U . .
H40A H 0.5313 0.8026 0.8938 0.110 Uiso 1 1 calc R . .
C41 C 0.5938(5) 0.7888(7) 0.9022(4) 0.068(4) Uani 1 1 d U . .
C42 C 0.6362(5) 0.8011(6) 0.8899(3) 0.058(4) Uani 1 1 d U . .
C43 C 0.7010(5) 0.5615(8) 0.9371(4) 0.088(5) Uani 1 1 d U . .
H43A H 0.7032 0.5196 0.9420 0.106 Uiso 1 1 calc R . .
C44 C 0.7218(5) 0.5833(7) 0.9080(4) 0.072(4) Uani 1 1 d U . .
C45 C 0.7368(5) 0.5359(9) 0.8838(5) 0.108(6) Uani 1 1 d U . .
H45A H 0.7330 0.4940 0.8879 0.130 Uiso 1 1 calc R . .
C46 C 0.7578(5) 0.5581(9) 0.8535(4) 0.101(6) Uani 1 1 d U . .
H46A H 0.7662 0.5302 0.8367 0.122 Uiso 1 1 calc R . .
C47 C 0.7654(5) 0.6194(8) 0.8490(4) 0.088(5) Uani 1 1 d U . .
H47A H 0.7801 0.6315 0.8295 0.105 Uiso 1 1 calc R . .
C48 C 0.7528(5) 0.6644(7) 0.8715(4) 0.074(4) Uani 1 1 d U . .
C49 C 0.7307(5) 0.6456(7) 0.9022(4) 0.075(4) Uani 1 1 d U . .
C50 C 0.6033(6) 0.8583(8) 1.0482(4) 0.092(5) Uani 1 1 d U . .
H50A H 0.5997 0.8815 1.0680 0.111 Uiso 1 1 calc R . .
C51 C 0.6442(6) 0.8549(9) 1.0363(5) 0.098(5) Uani 1 1 d U . .
C52 C 0.6781(6) 0.8881(9) 1.0522(5) 0.108(6) Uani 1 1 d U . .
H52A H 0.6715 0.9109 1.0717 0.129 Uiso 1 1 calc R . .
C53 C 0.7155(7) 0.8897(9) 1.0427(5) 0.115(6) Uani 1 1 d U . .
H53A H 0.7351 0.9127 1.0549 0.138 Uiso 1 1 calc R . .
C54 C 0.7280(6) 0.8552(9) 1.0126(5) 0.106(6) Uani 1 1 d U . .
H54A H 0.7550 0.8585 1.0038 0.128 Uiso 1 1 calc R . .
C55 C 0.6981(5) 0.8165(7) 0.9970(4) 0.075(4) Uani 1 1 d U . .
C56 C 0.6579(5) 0.8167(7) 1.0088(4) 0.076(5) Uani 1 1 d U . .
C58 C 0.5466(6) 0.9183(8) 0.9585(4) 0.089(5) Uani 1 1 d U . .
H58A H 0.5593 0.9542 0.9506 0.107 Uiso 1 1 calc R . .
C59 C 0.5027(5) 0.9215(8) 0.9610(4) 0.080(5) Uani 1 1 d U . .
C60 C 0.4846(6) 0.9840(9) 0.9581(4) 0.100(6) Uani 1 1 d U . .
H60A H 0.5012 1.0181 0.9530 0.120 Uiso 1 1 calc R . .
C61 C 0.4443(6) 0.9895(8) 0.9633(4) 0.096(5) Uani 1 1 d U . .
H61A H 0.4325 1.0285 0.9611 0.115 Uiso 1 1 calc R . .
C62 C 0.4180(5) 0.9412(9) 0.9717(4) 0.093(5) Uani 1 1 d U . .
H62A H 0.3898 0.9481 0.9764 0.111 Uiso 1 1 calc R . .
C63 C 0.4350(5) 0.8812(8) 0.9730(4) 0.078(5) Uani 1 1 d U . .
C64 C 0.4765(6) 0.8708(9) 0.9687(4) 0.083(5) Uani 1 1 d U . .
C65 C 0.4513(6) 0.5796(9) 0.9594(4) 0.098(6) Uani 1 1 d U . .
H65A H 0.4381 0.5426 0.9540 0.118 Uiso 1 1 calc R . .
C66 C 0.4957(5) 0.5797(7) 0.9604(4) 0.074(4) Uani 1 1 d U . .
C67 C 0.5152(6) 0.5187(8) 0.9595(4) 0.097(5) Uani 1 1 d U . .
H67A H 0.4983 0.4845 0.9557 0.116 Uiso 1 1 calc R . .
C68 C 0.5562(6) 0.5099(8) 0.9637(4) 0.094(5) Uani 1 1 d U . .
H68A H 0.5673 0.4703 0.9619 0.113 Uiso 1 1 calc R . .
C69 C 0.5829(5) 0.5603(8) 0.9710(4) 0.089(5) Uani 1 1 d U . .
H69A H 0.6115 0.5549 0.9745 0.107 Uiso 1 1 calc R . .
C70 C 0.5637(6) 0.6211(8) 0.9727(4) 0.085(5) Uani 1 1 d U . .
C71 C 0.5226(5) 0.6289(8) 0.9690(4) 0.074(4) Uani 1 1 d U . .
C72 C 0.3964(6) 0.6418(8) 1.0486(5) 0.097(5) Uani 1 1 d U . .
H72A H 0.3996 0.6194 1.0688 0.116 Uiso 1 1 calc R . .
C73 C 0.3559(5) 0.6465(7) 1.0365(4) 0.076(4) Uani 1 1 d U . .
C74 C 0.3227(6) 0.6110(8) 1.0534(5) 0.100(6) Uani 1 1 d U . .
H74A H 0.3290 0.5881 1.0729 0.120 Uiso 1 1 calc R . .
C75 C 0.2850(6) 0.6109(9) 1.0420(5) 0.107(6) Uani 1 1 d U . .
H75A H 0.2652 0.5868 1.0533 0.128 Uiso 1 1 calc R . .
C76 C 0.2711(5) 0.6464(8) 1.0121(4) 0.093(5) Uani 1 1 d U . .
H76A H 0.2440 0.6438 1.0036 0.112 Uiso 1 1 calc R . .
C77 C 0.3009(5) 0.6838(7) 0.9976(4) 0.068(4) Uani 1 1 d U . .
C78 C 0.3423(5) 0.6830(7) 1.0081(4) 0.075(4) Uani 1 1 d U . .
C79 C 0.2989(5) 0.9375(9) 0.9366(5) 0.096(6) Uani 1 1 d U . .
H79A H 0.2966 0.9795 0.9413 0.116 Uiso 1 1 calc R . .
C80 C 0.2782(5) 0.9178(7) 0.9075(4) 0.075(4) Uani 1 1 d U . .
C81 C 0.2647(5) 0.9610(8) 0.8839(4) 0.086(5) Uani 1 1 d U . .
H81A H 0.2710 1.0026 0.8868 0.103 Uiso 1 1 calc R . .
C82 C 0.2409(6) 0.9411(9) 0.8550(5) 0.104(6) Uani 1 1 d U . .
H82A H 0.2301 0.9702 0.8398 0.125 Uiso 1 1 calc R . .
C83 C 0.2337(5) 0.8790(8) 0.8492(4) 0.086(5) Uani 1 1 d U . .
H83A H 0.2191 0.8675 0.8297 0.103 Uiso 1 1 calc R . .
C84 C 0.2473(4) 0.8329(7) 0.8715(4) 0.064(4) Uani 1 1 d U . .
C85 C 0.2685(5) 0.8534(7) 0.9008(4) 0.078(5) Uani 1 1 d U . .
C86 C 0.1800(6) 0.6034(9) 0.9430(5) 0.104(6) Uani 1 1 d U . .
H86A H 0.1664 0.5871 0.9620 0.125 Uiso 1 1 calc R . .
C87 C 0.1626(5) 0.5899(8) 0.9101(5) 0.093(5) Uani 1 1 d DU . .
C88 C 0.1262(6) 0.5461(9) 0.9051(5) 0.118(6) Uani 1 1 d DU . .
H88A H 0.1146 0.5269 0.9242 0.141 Uiso 1 1 calc R . .
C89 C 0.1095(7) 0.5338(11) 0.8735(6) 0.148(8) Uani 1 1 d U . .
H89A H 0.0875 0.5057 0.8720 0.178 Uiso 1 1 calc R . .
C90 C 0.1227(6) 0.5592(9) 0.8456(5) 0.114(6) Uani 1 1 d U . .
H90A H 0.1105 0.5487 0.8248 0.137 Uiso 1 1 calc R . .
C91 C 0.1559(5) 0.6034(8) 0.8465(5) 0.081(5) Uani 1 1 d U . .
C92 C 0.1735(5) 0.6161(7) 0.8767(4) 0.075(4) Uani 1 1 d U . .
C93 C 0.1676(6) 0.8167(9) 0.7087(5) 0.101(6) Uani 1 1 d U . .
H93A H 0.1554 0.8397 0.6913 0.121 Uiso 1 1 calc R . .
C94 C 0.1484(6) 0.8185(8) 0.7394(5) 0.090(5) Uani 1 1 d U . .
C95 C 0.1098(5) 0.8528(9) 0.7389(5) 0.110(6) Uani 1 1 d U . .
H95A H 0.0993 0.8718 0.7194 0.132 Uiso 1 1 calc R . .
C96 C 0.0893(8) 0.8550(12) 0.7712(7) 0.172(10) Uani 1 1 d U . .
H96A H 0.0624 0.8716 0.7712 0.206 Uiso 1 1 calc R . .
C97 C 0.1055(6) 0.8341(9) 0.8048(5) 0.117(6) Uani 1 1 d U . .
H97A H 0.0928 0.8424 0.8257 0.140 Uiso 1 1 calc R . .
C98 C 0.1451(5) 0.7979(8) 0.8007(5) 0.088(5) Uani 1 1 d U . .
C99 C 0.1654(4) 0.7954(6) 0.7699(4) 0.061(4) Uani 1 1 d U . .
C100 C 0.3272(6) 0.5190(9) 0.7056(5) 0.108(6) Uani 1 1 d U . .
H10B H 0.3334 0.4777 0.7016 0.130 Uiso 1 1 calc R . .
C101 C 0.3033(5) 0.5288(8) 0.7359(4) 0.075(4) Uani 1 1 d U . .
C102 C 0.2979(5) 0.4794(8) 0.7585(5) 0.096(5) Uani 1 1 d U . .
H10C H 0.3090 0.4406 0.7539 0.116 Uiso 1 1 calc R . .
C103 C 0.2757(6) 0.4905(9) 0.7876(5) 0.103(6) Uani 1 1 d U . .
H10D H 0.2727 0.4585 0.8033 0.123 Uiso 1 1 calc R . .
C104 C 0.2567(5) 0.5492(8) 0.7954(4) 0.078(5) Uani 1 1 d U . .
H10E H 0.2401 0.5549 0.8147 0.094 Uiso 1 1 calc R . .
C105 C 0.2648(5) 0.5991(7) 0.7714(4) 0.073(4) Uani 1 1 d U . .
C106 C 0.2871(4) 0.5889(7) 0.7411(4) 0.062(4) Uani 1 1 d U . .
C107 C 0.3151(5) 0.7830(6) 0.8075(4) 0.068(4) Uani 1 1 d U . .
H10F H 0.3141 0.7967 0.8300 0.081 Uiso 1 1 calc R . .
C108 C 0.3553(4) 0.7855(7) 0.7918(4) 0.066(4) Uani 1 1 d U . .
C109 C 0.3886(5) 0.8089(7) 0.8101(4) 0.081(5) Uani 1 1 d U . .
H10G H 0.3845 0.8229 0.8323 0.097 Uiso 1 1 calc R . .
C110 C 0.4276(6) 0.8115(8) 0.7959(5) 0.100(6) Uani 1 1 d U . .
H11B H 0.4496 0.8291 0.8081 0.121 Uiso 1 1 calc R . .
C111 C 0.4344(5) 0.7886(7) 0.7640(4) 0.086(5) Uani 1 1 d U . .
H11C H 0.4611 0.7920 0.7545 0.103 Uiso 1 1 calc R . .
C112 C 0.4032(4) 0.7605(6) 0.7452(4) 0.059(4) Uani 1 1 d U . .
C113 C 0.3617(4) 0.7613(6) 0.7586(4) 0.060(4) Uani 1 1 d U . .
C114 C 0.3885(6) 0.8617(9) 0.6101(5) 0.107(6) Uani 1 1 d U . .
H11D H 0.3903 0.8927 0.5937 0.129 Uiso 1 1 calc R . .
C115 C 0.3494(6) 0.8508(9) 0.6229(4) 0.098(5) Uani 1 1 d U . .
C116 C 0.3122(8) 0.8853(12) 0.6178(6) 0.152(9) Uani 1 1 d U . .
H11E H 0.3158 0.9186 0.6030 0.182 Uiso 1 1 calc R . .
C117 C 0.2728(8) 0.8805(13) 0.6295(6) 0.162(9) Uani 1 1 d U . .
H11F H 0.2523 0.9097 0.6248 0.194 Uiso 1 1 calc R . .
C118 C 0.2656(6) 0.8292(9) 0.6489(5) 0.106(6) Uani 1 1 d U . .
H11G H 0.2386 0.8219 0.6570 0.127 Uiso 1 1 calc R . .
C119 C 0.2987(5) 0.7858(9) 0.6572(4) 0.085(5) Uani 1 1 d U . .
C120 C 0.3387(6) 0.7954(9) 0.6441(4) 0.091(5) Uani 1 1 d U . .
C121 C 0.5596(6) 0.5902(9) 0.6890(5) 0.105(6) Uani 1 1 d U . .
H12A H 0.5743 0.5565 0.6975 0.126 Uiso 1 1 calc R . .
C122 C 0.5177(5) 0.5790(8) 0.6780(4) 0.086(5) Uani 1 1 d U . .
C123 C 0.5039(6) 0.5156(9) 0.6743(5) 0.115(6) Uani 1 1 d U . .
H12B H 0.5237 0.4843 0.6756 0.138 Uiso 1 1 calc R . .
C124 C 0.4665(7) 0.5013(10) 0.6694(5) 0.120(7) Uani 1 1 d U . .
H12C H 0.4588 0.4599 0.6702 0.144 Uiso 1 1 calc R . .
C125 C 0.4340(6) 0.5481(9) 0.6624(4) 0.113(6) Uani 1 1 d U . .
H12D H 0.4067 0.5368 0.6570 0.135 Uiso 1 1 calc R . .
C126 C 0.4463(6) 0.6108(9) 0.6641(4) 0.091(5) Uani 1 1 d U . .
C127 C 0.4873(5) 0.6240(8) 0.6726(4) 0.080(5) Uani 1 1 d U . .
C128 C 0.4410(6) 0.9132(9) 0.6892(4) 0.097(6) Uani 1 1 d U . .
H12F H 0.4269 0.9474 0.6978 0.116 Uiso 1 1 calc R . .
C129 C 0.4817(6) 0.9207(8) 0.6785(4) 0.088(5) Uani 1 1 d U . .
C130 C 0.4931(6) 0.9831(10) 0.6760(5) 0.121(7) Uani 1 1 d U . .
H13A H 0.4733 1.0139 0.6794 0.146 Uiso 1 1 calc R . .
C131 C 0.5316(6) 0.9971(10) 0.6687(5) 0.118(7) Uani 1 1 d U . .
H13B H 0.5382 1.0388 0.6670 0.141 Uiso 1 1 calc R . .
C132 C 0.5657(6) 0.9525(9) 0.6631(5) 0.115(6) Uani 1 1 d U . .
H13C H 0.5931 0.9644 0.6583 0.138 Uiso 1 1 calc R . .
C133 C 0.5531(6) 0.8889(9) 0.6657(4) 0.095(5) Uani 1 1 d U . .
C134 C 0.5121(6) 0.8745(9) 0.6739(4) 0.090(5) Uani 1 1 d U . .
C135 C 0.5767(6) 0.8876(8) 0.7458(4) 0.090(5) Uani 1 1 d U . .
H13E H 0.5610 0.8529 0.7400 0.108 Uiso 1 1 calc R . .
C136 C 0.5822(7) 0.9881(11) 0.7740(5) 0.156(9) Uani 1 1 d U . .
H13F H 0.6107 0.9836 0.7666 0.233 Uiso 1 1 calc R . .
H13G H 0.5814 0.9921 0.7985 0.233 Uiso 1 1 calc R . .
H13H H 0.5702 1.0243 0.7637 0.233 Uiso 1 1 calc R . .
C137 C 0.5128(6) 0.9284(10) 0.7708(5) 0.134(7) Uani 1 1 d U . .
H13I H 0.5012 0.8910 0.7617 0.201 Uiso 1 1 calc R . .
H13J H 0.4990 0.9633 0.7607 0.201 Uiso 1 1 calc R . .
H13K H 0.5089 0.9292 0.7952 0.201 Uiso 1 1 calc R . .
C138 C 0.6867(6) 0.9223(10) 0.9359(5) 0.105(6) Uani 1 1 d U . .
H13L H 0.6633 0.8984 0.9406 0.127 Uiso 1 1 calc R . .
C139 C 0.7221(8) 1.0241(13) 0.9441(8) 0.261(16) Uani 1 1 d DU . .
H13M H 0.7411 1.0103 0.9267 0.391 Uiso 1 1 calc R . .
H13N H 0.7371 1.0297 0.9652 0.391 Uiso 1 1 calc R . .
H13O H 0.7098 1.0627 0.9373 0.391 Uiso 1 1 calc R . .
C140 C 0.6545(6) 0.9946(10) 0.9746(5) 0.145(8) Uani 1 1 d DU . .
H14B H 0.6325 0.9644 0.9743 0.218 Uiso 1 1 calc R . .
H14C H 0.6432 1.0342 0.9685 0.218 Uiso 1 1 calc R . .
H14D H 0.6664 0.9968 0.9971 0.218 Uiso 1 1 calc R . .
C141 C 0.5922(6) 0.6305(9) 0.8961(4) 0.097(6) Uani 1 1 d U . .
H14E H 0.5709 0.6571 0.9030 0.116 Uiso 1 1 calc R . .
C142 C 0.5379(6) 0.5693(9) 0.8697(5) 0.123(7) Uani 1 1 d U . .
H14F H 0.5214 0.6040 0.8769 0.185 Uiso 1 1 calc R . .
H14G H 0.5285 0.5329 0.8815 0.185 Uiso 1 1 calc R . .
H14H H 0.5347 0.5635 0.8455 0.185 Uiso 1 1 calc R . .
C143 C 0.6136(6) 0.5366(10) 0.8681(5) 0.139(8) Uani 1 1 d U . .
H14I H 0.6405 0.5523 0.8749 0.208 Uiso 1 1 calc R . .
H14J H 0.6132 0.5305 0.8438 0.208 Uiso 1 1 calc R . .
H14K H 0.6085 0.4980 0.8794 0.208 Uiso 1 1 calc R . .
C144 C 0.4104(6) 0.8707(9) 0.8967(4) 0.098(5) Uani 1 1 d U . .
H14L H 0.4318 0.8445 0.9037 0.118 Uiso 1 1 calc R . .
C145 C 0.3887(6) 0.9646(10) 0.8687(5) 0.141(8) Uani 1 1 d U . .
H14M H 0.3612 0.9492 0.8737 0.211 Uiso 1 1 calc R . .
H14N H 0.3910 0.9726 0.8446 0.211 Uiso 1 1 calc R . .
H14O H 0.3933 1.0022 0.8812 0.211 Uiso 1 1 calc R . .
C146 C 0.4634(6) 0.9310(9) 0.8733(5) 0.123(7) Uani 1 1 d U . .
H14P H 0.4795 0.8958 0.8805 0.184 Uiso 1 1 calc R . .
H14Q H 0.4717 0.9664 0.8864 0.184 Uiso 1 1 calc R . .
H14R H 0.4684 0.9387 0.8495 0.184 Uiso 1 1 calc R . .
C147 C 0.4249(6) 0.6153(8) 0.7460(4) 0.081(5) Uani 1 1 d U . .
C148 C 0.4888(5) 0.5744(12) 0.7725(6) 0.181(10) Uani 1 1 d DU . .
H14S H 0.4995 0.6130 0.7641 0.271 Uiso 1 1 calc R . .
H14T H 0.5044 0.5410 0.7625 0.271 Uiso 1 1 calc R . .
H14U H 0.4915 0.5730 0.7969 0.271 Uiso 1 1 calc R . .
C149 C 0.4178(7) 0.5103(11) 0.7741(6) 0.176(10) Uani 1 1 d U . .
H14V H 0.3891 0.5140 0.7671 0.264 Uiso 1 1 calc R . .
H14W H 0.4192 0.5066 0.7985 0.264 Uiso 1 1 calc R . .
H14X H 0.4300 0.4744 0.7637 0.264 Uiso 1 1 calc R . .
C150 C 0.3136(8) 0.5789(12) 0.9361(6) 0.140(8) Uani 1 1 d U . .
H15B H 0.3368 0.6031 0.9415 0.168 Uiso 1 1 calc R . .
C151 C 0.2808(9) 0.4782(14) 0.9450(7) 0.223(13) Uani 1 1 d U . .
H15C H 0.2608 0.4908 0.9281 0.335 Uiso 1 1 calc R . .
H15D H 0.2668 0.4714 0.9664 0.335 Uiso 1 1 calc R . .
H15E H 0.2941 0.4406 0.9378 0.335 Uiso 1 1 calc R . .
C152 C 0.3438(6) 0.5036(11) 0.9744(5) 0.157(9) Uani 1 1 d DU . .
H15F H 0.3662 0.5333 0.9748 0.236 Uiso 1 1 calc R . .
H15G H 0.3547 0.4640 0.9678 0.236 Uiso 1 1 calc R . .
H15H H 0.3316 0.5007 0.9968 0.236 Uiso 1 1 calc R . .
C153 C 0.4982(10) 0.7473(14) 0.5506(5) 0.238(14) Uani 1 1 d DU . .
H15I H 0.5233 0.7654 0.5415 0.357 Uiso 1 1 calc R . .
H15J H 0.4743 0.7695 0.5423 0.357 Uiso 1 1 calc R . .
H15K H 0.4964 0.7049 0.5435 0.357 Uiso 1 1 calc R . .
C154 C 0.4994(7) 0.7504(9) 0.5900(5) 0.203(13) Uani 1 1 d DU . .
C155 C 0.5013(12) 0.7795(16) 1.0981(6) 0.309 Uiso 1 1 d D . .
H15L H 0.5290 0.7656 1.1036 0.463 Uiso 1 1 calc R . .
H15M H 0.4813 0.7570 1.1115 0.463 Uiso 1 1 calc R . .
H15N H 0.4989 0.8228 1.1030 0.463 Uiso 1 1 calc R . .
C156 C 0.4925(8) 0.7682(11) 1.0594(5) 0.305 Uiso 1 1 d D . .
C157 C 0.6590(11) 0.8432(18) 0.5918(5) 0.305 Uiso 1 1 d D . .
H15O H 0.6834 0.8434 0.5774 0.457 Uiso 1 1 calc R . .
H15P H 0.6397 0.8742 0.5841 0.457 Uiso 1 1 calc R . .
H15Q H 0.6459 0.8034 0.5908 0.457 Uiso 1 1 calc R . .
C158 C 0.6948(5) 0.5901(7) 0.7445(5) 0.144(7) Uani 1 1 d DU . .
H15R H 0.7092 0.5531 0.7380 0.216 Uiso 1 1 calc R . .
H15S H 0.6689 0.5930 0.7321 0.216 Uiso 1 1 calc R . .
H15T H 0.6891 0.5892 0.7686 0.216 Uiso 1 1 calc R . .
C159 C 0.8075(10) 0.8721(15) 0.6745(5) 0.262(16) Uani 1 1 d DU . .
H15U H 0.8332 0.8952 0.6750 0.394 Uiso 1 1 calc R . .
H15V H 0.7846 0.8994 0.6696 0.394 Uiso 1 1 calc R . .
H15W H 0.8092 0.8410 0.6570 0.394 Uiso 1 1 calc R . .
C160 C 0.8430(8) 0.7128(17) 0.9129(8) 0.305 Uiso 1 1 d D . .
H16A H 0.8630 0.6924 0.9273 0.458 Uiso 1 1 calc R . .
H16B H 0.8558 0.7480 0.9023 0.458 Uiso 1 1 calc R . .
H16C H 0.8335 0.6847 0.8955 0.458 Uiso 1 1 calc R . .
C161 C 0.6810(12) 0.6941(17) 1.0516(4) 0.304 Uiso 1 1 d D . .
H16D H 0.7013 0.6689 1.0632 0.456 Uiso 1 1 calc R . .
H16E H 0.6536 0.6857 1.0607 0.456 Uiso 1 1 calc R . .
H16F H 0.6877 0.7369 1.0550 0.456 Uiso 1 1 calc R . .
C162 C 0.3170(12) 0.8040(17) 1.0513(5) 0.310 Uiso 1 1 d D . .
H16G H 0.3017 0.8349 1.0637 0.465 Uiso 1 1 calc R . .
H16H H 0.3452 0.8022 1.0598 0.465 Uiso 1 1 calc R . .
H16I H 0.3037 0.7646 1.0542 0.465 Uiso 1 1 calc R . .
C163 C 0.1610(9) 0.7847(17) 0.9109(8) 0.307 Uiso 1 1 d D . .
H16J H 0.1400 0.8063 0.9237 0.461 Uiso 1 1 calc R . .
H16K H 0.1485 0.7498 0.8997 0.461 Uiso 1 1 calc R . .
H16L H 0.1728 0.8119 0.8940 0.461 Uiso 1 1 calc R . .
C164 C 0.1938(11) 0.6329(17) 0.6732(5) 0.297(19) Uani 1 1 d DU . .
H16M H 0.1683 0.6096 0.6718 0.445 Uiso 1 1 calc R . .
H16N H 0.2171 0.6067 0.6677 0.445 Uiso 1 1 calc R . .
H16O H 0.1927 0.6666 0.6573 0.445 Uiso 1 1 calc R . .
C165 C 0.3050(5) 0.9084(7) 0.7432(5) 0.136(7) Uani 1 1 d DU . .
H16P H 0.2907 0.9448 0.7354 0.204 Uiso 1 1 calc R . .
H16Q H 0.3316 0.9051 0.7318 0.204 Uiso 1 1 calc R . .
H16R H 0.3094 0.9112 0.7675 0.204 Uiso 1 1 calc R . .
C166 C 0.3454(11) 0.6648(17) 0.5930(6) 0.305 Uiso 1 1 d D . .
H16S H 0.3300 0.6451 0.5749 0.458 Uiso 1 1 calc R . .
H16T H 0.3745 0.6540 0.5911 0.458 Uiso 1 1 calc R . .
H16U H 0.3424 0.7088 0.5911 0.458 Uiso 1 1 calc R . .
C167 C 0.3198(5) 0.6564(7) 0.8425(4) 0.074(4) Uani 1 1 d U . .
H16V H 0.3199 0.6376 0.8211 0.089 Uiso 1 1 calc R . .
C168 C 0.3592(5) 0.6662(7) 0.8576(4) 0.068(4) Uani 1 1 d U . .
C169 C 0.3962(6) 0.6482(8) 0.8397(4) 0.101(6) Uani 1 1 d U . .
H16W H 0.3933 0.6258 0.8195 0.121 Uiso 1 1 calc R . .
C170 C 0.4358(5) 0.6620(8) 0.8507(4) 0.090(5) Uani 1 1 d U . .
H17B H 0.4590 0.6521 0.8374 0.108 Uiso 1 1 calc R . .
C171 C 0.4410(5) 0.6936(7) 0.8848(4) 0.092(5) Uani 1 1 d U . .
H17C H 0.4677 0.6999 0.8936 0.110 Uiso 1 1 calc R . .
C172 C 0.4082(5) 0.7124(6) 0.9023(4) 0.064(4) Uani 1 1 d U . .
C173 C 0.3644(5) 0.6985(6) 0.8899(4) 0.066(4) Uani 1 1 d U . .

loop_
_atom_site_aniso_label
_atom_site_aniso_U_11
_atom_site_aniso_U_22
_atom_site_aniso_U_33
_atom_site_aniso_U_23
_atom_site_aniso_U_13
_atom_site_aniso_U_12
Nd1 0.0748(6) 0.0710(6) 0.0812(6) -0.0004(5) 0.0045(5) -0.0035(5)
Nd2 0.0684(5) 0.0626(6) 0.0780(6) 0.0124(5) 0.0127(5) -0.0071(4)
Nd3 0.0643(5) 0.0557(5) 0.0834(6) -0.0020(5) 0.0156(5) 0.0002(4)
Nd4 0.0685(6) 0.0560(5) 0.0890(6) -0.0014(5) 0.0058(5) -0.0032(4)
Nd5 0.0756(6) 0.0542(5) 0.0805(6) -0.0081(5) -0.0053(5) -0.0006(4)
Nd6 0.0773(6) 0.0500(5) 0.0620(5) -0.0012(4) -0.0032(4) 0.0141(4)
Nd7 0.0952(7) 0.0624(6) 0.0601(5) -0.0043(4) 0.0012(5) 0.0254(5)
Nd8 0.0944(7) 0.0640(6) 0.0594(5) 0.0029(4) -0.0008(5) 0.0245(5)
Nd9 0.0781(6) 0.0497(5) 0.0625(5) 0.0002(4) 0.0057(4) 0.0139(4)
Nd10 0.0761(6) 0.0539(5) 0.0816(6) 0.0083(5) 0.0087(5) -0.0004(4)
Nd11 0.0670(5) 0.0553(5) 0.0902(6) 0.0008(5) -0.0035(5) -0.0031(4)
Nd12 0.0659(5) 0.0562(5) 0.0839(6) 0.0013(5) -0.0157(5) 0.0005(4)
Nd13 0.0673(5) 0.0618(6) 0.0776(6) -0.0115(5) -0.0122(5) -0.0072(4)
Nd14 0.0745(6) 0.0706(6) 0.0817(6) 0.0013(5) -0.0043(5) -0.0041(5)
N1 0.121(8) 0.083(8) 0.121(8) -0.013(7) 0.013(7) 0.005(7)
N2 0.092(8) 0.083(8) 0.102(8) -0.005(7) -0.005(7) -0.015(7)
N3 0.089(7) 0.069(7) 0.091(7) 0.009(6) 0.006(6) -0.004(6)
N4 0.125(9) 0.098(8) 0.134(9) 0.012(8) 0.000(8) -0.008(8)
N5 0.076(7) 0.088(8) 0.094(7) -0.003(6) 0.020(6) -0.011(6)
N6 0.090(7) 0.081(7) 0.095(8) 0.002(7) -0.008(6) 0.001(6)
O1 0.113(7) 0.138(8) 0.117(7) -0.018(7) 0.011(6) 0.005(7)
O2 0.083(6) 0.094(7) 0.082(6) 0.000(5) 0.022(5) 0.007(5)
O3 0.079(6) 0.085(6) 0.077(6) 0.002(5) 0.018(5) -0.003(5)
O4 0.060(5) 0.067(6) 0.090(6) 0.002(5) 0.005(5) -0.002(5)
O5 0.068(5) 0.051(5) 0.077(5) 0.013(5) 0.007(5) 0.003(4)
O6 0.058(5) 0.070(6) 0.073(6) 0.007(5) 0.008(5) 0.002(4)
O7 0.097(7) 0.087(7) 0.112(7) 0.022(6) -0.005(6) -0.003(6)
O8 0.062(5) 0.068(6) 0.092(6) 0.013(5) 0.008(5) 0.008(5)
O9 0.077(6) 0.056(6) 0.088(6) 0.010(5) 0.000(5) 0.010(5)
O10 0.089(6) 0.096(7) 0.114(7) -0.005(6) 0.007(6) 0.016(6)
O11 0.077(6) 0.065(6) 0.101(6) -0.017(5) 0.006(5) -0.001(5)
O12 0.095(7) 0.091(7) 0.106(7) 0.009(6) 0.013(6) 0.015(6)
O13 0.122(8) 0.115(8) 0.123(8) -0.004(7) -0.015(7) -0.015(7)
O14 0.088(6) 0.088(7) 0.095(6) -0.005(5) 0.010(5) -0.019(6)
O15 0.086(6) 0.094(7) 0.098(7) 0.019(6) -0.008(6) -0.019(5)
O16 0.079(6) 0.073(6) 0.085(6) -0.004(5) -0.003(5) 0.007(5)
O17 0.062(5) 0.064(6) 0.064(5) 0.002(4) -0.017(5) 0.000(4)
O18 0.066(5) 0.065(5) 0.055(5) 0.008(5) 0.007(4) 0.005(4)
O19 0.096(6) 0.066(6) 0.081(6) 0.008(5) 0.008(5) 0.008(5)
O20 0.074(6) 0.047(5) 0.076(6) 0.007(5) -0.011(5) 0.003(4)
O21 0.065(5) 0.057(6) 0.083(6) 0.000(5) 0.007(5) -0.007(4)
O22 0.095(7) 0.091(7) 0.091(6) 0.007(6) 0.014(6) 0.012(6)
O23 0.092(6) 0.062(6) 0.090(6) 0.001(5) -0.004(5) 0.022(5)
O24 0.088(6) 0.080(6) 0.069(6) -0.007(5) -0.008(5) 0.031(5)
O25 0.119(7) 0.083(7) 0.106(7) -0.006(6) 0.000(6) 0.018(6)
O26 0.095(6) 0.060(6) 0.067(5) -0.006(5) 0.023(5) 0.026(5)
O27 0.087(6) 0.076(6) 0.068(6) 0.016(5) 0.009(5) 0.027(5)
O28 0.112(7) 0.100(7) 0.099(7) 0.004(6) 0.014(6) 0.006(6)
O29 0.102(7) 0.087(7) 0.073(6) 0.012(5) 0.029(5) 0.005(5)
O30 0.091(6) 0.084(6) 0.067(6) 0.016(5) 0.009(5) 0.017(5)
O31 0.099(6) 0.073(6) 0.078(6) -0.007(5) -0.009(5) 0.013(5)
O32 0.084(6) 0.065(6) 0.075(6) -0.004(5) 0.006(5) 0.001(5)
O33 0.071(5) 0.048(5) 0.091(6) -0.004(5) 0.010(5) -0.008(4)
O34 0.058(5) 0.072(6) 0.094(6) -0.001(5) 0.010(5) 0.010(5)
O35 0.076(6) 0.061(6) 0.076(6) -0.005(5) 0.022(5) -0.002(5)
O36 0.069(5) 0.074(6) 0.043(5) -0.003(4) 0.003(4) 0.012(5)
O37 0.117(7) 0.113(8) 0.124(8) 0.013(6) -0.006(7) -0.020(7)
O38 0.092(6) 0.077(6) 0.098(6) 0.018(5) 0.017(5) -0.017(5)
O39 0.092(6) 0.099(7) 0.104(7) 0.002(6) 0.013(6) -0.017(6)
O40 0.086(6) 0.110(7) 0.101(7) 0.008(6) -0.010(6) 0.016(6)
O41 0.075(6) 0.075(6) 0.104(6) 0.006(5) -0.006(5) 0.008(5)
O42 0.111(7) 0.091(7) 0.107(7) 0.003(6) -0.013(6) 0.009(6)
O43 0.065(6) 0.064(6) 0.097(6) 0.000(5) -0.011(5) -0.007(5)
O44 0.076(6) 0.066(6) 0.069(5) -0.015(5) -0.017(5) 0.000(5)
O45 0.071(6) 0.070(6) 0.076(6) -0.001(5) -0.007(5) -0.009(5)
O46 0.096(7) 0.077(6) 0.103(7) -0.018(6) -0.015(6) 0.000(5)
O47 0.049(5) 0.076(6) 0.082(6) -0.003(5) -0.018(5) -0.011(5)
O48 0.071(6) 0.060(6) 0.097(6) -0.001(5) -0.005(5) 0.004(5)
O49 0.121(8) 0.122(8) 0.120(8) 0.022(7) 0.012(7) 0.011(7)
O50 0.091(6) 0.088(7) 0.094(6) 0.015(6) -0.023(6) -0.001(6)
O51 0.086(6) 0.086(6) 0.096(6) 0.008(6) -0.032(5) -0.001(5)
O52 0.090(6) 0.082(7) 0.119(7) -0.006(6) 0.007(6) -0.006(6)
O53 0.092(6) 0.076(7) 0.101(7) -0.005(5) 0.004(5) 0.000(5)
O54 0.079(6) 0.098(7) 0.090(6) -0.017(6) -0.001(5) -0.012(6)
O55 0.095(7) 0.088(7) 0.123(7) 0.006(6) 0.000(6) 0.001(6)
O56 0.087(6) 0.068(6) 0.098(6) 0.015(5) 0.006(5) -0.013(5)
O57 0.065(6) 0.098(7) 0.099(6) 0.009(6) 0.021(5) -0.004(5)
O58 0.061(5) 0.077(6) 0.099(6) -0.001(5) 0.002(5) -0.001(5)
O59 0.099(7) 0.090(7) 0.105(7) -0.011(6) 0.023(6) 0.012(6)
O60 0.076(6) 0.075(6) 0.069(6) -0.018(5) 0.010(5) 0.002(5)
O61 0.078(6) 0.076(6) 0.079(6) 0.008(5) -0.006(5) 0.008(5)
O62 0.064(6) 0.078(6) 0.088(6) 0.004(5) -0.013(5) 0.002(5)
O63 0.102(7) 0.103(7) 0.116(7) 0.004(6) -0.014(6) 0.005(6)
O64 0.121(7) 0.136(8) 0.116(7) 0.007(7) -0.012(6) 0.001(7)
O65 0.118(7) 0.123(8) 0.128(8) -0.007(7) 0.006(6) -0.016(6)
O66 0.109(7) 0.110(8) 0.143(8) -0.028(6) 0.009(6) 0.035(6)
O67 0.110(7) 0.122(8) 0.129(8) -0.005(7) -0.001(6) 0.006(6)
O68 0.154(8) 0.096(7) 0.113(7) -0.002(6) -0.029(7) 0.012(6)
O69 0.158(8) 0.107(7) 0.107(7) 0.000(6) 0.013(7) 0.016(7)
O70 0.137(8) 0.119(8) 0.142(8) 0.008(7) 0.006(7) 0.012(7)
O71 0.098(7) 0.122(8) 0.126(7) -0.005(6) 0.017(6) -0.004(6)
O72 0.106(7) 0.092(7) 0.112(7) 0.011(6) -0.010(6) 0.028(6)
O73 0.126(8) 0.141(8) 0.124(8) -0.017(7) 0.002(7) 0.004(7)
O74 0.248(11) 0.200(11) 0.191(11) -0.010(8) -0.040(9) 0.021(9)
O75 0.252(12) 0.217(12) 0.200(11) 0.004(9) 0.036(9) 0.035(9)
O76 0.189(9) 0.147(9) 0.144(8) -0.035(7) 0.012(7) -0.008(8)
O77 0.262(12) 0.232(12) 0.219(12) 0.005(9) -0.017(9) -0.013(9)
O78 0.124(8) 0.103(7) 0.098(7) -0.001(6) -0.002(6) 0.008(6)
O79 0.106(7) 0.084(7) 0.065(6) -0.021(5) -0.020(5) 0.008(6)
O80 0.088(6) 0.074(6) 0.068(6) -0.004(5) -0.010(5) 0.017(5)
C1 0.108(10) 0.130(11) 0.123(10) -0.013(8) -0.005(8) 0.004(8)
C2 0.089(9) 0.104(9) 0.092(9) -0.020(8) 0.011(7) 0.009(8)
C3 0.134(10) 0.121(10) 0.112(10) -0.029(8) 0.001(8) -0.009(9)
C4 0.123(10) 0.137(11) 0.131(10) -0.022(9) 0.017(8) 0.011(8)
C5 0.109(9) 0.109(10) 0.125(10) -0.014(8) 0.005(8) 0.009(8)
C6 0.077(8) 0.088(9) 0.075(8) -0.009(7) 0.009(7) 0.004(7)
C7 0.101(9) 0.089(9) 0.097(9) -0.006(8) -0.007(8) 0.007(8)
C8 0.051(7) 0.058(7) 0.055(7) 0.008(6) 0.027(6) -0.007(6)
C9 0.091(8) 0.084(8) 0.088(8) 0.007(7) 0.017(7) 0.000(7)
C10 0.091(9) 0.091(9) 0.082(8) 0.014(7) -0.004(7) -0.007(7)
C11 0.097(9) 0.091(9) 0.088(8) 0.011(7) 0.018(7) -0.019(7)
C12 0.066(7) 0.064(8) 0.072(8) 0.001(6) 0.005(7) -0.009(6)
C13 0.069(8) 0.057(7) 0.076(8) 0.008(7) 0.009(7) -0.010(6)
C14 0.077(8) 0.072(8) 0.068(8) 0.003(7) -0.001(7) -0.009(7)
C15 0.097(9) 0.089(9) 0.108(9) -0.001(8) 0.003(8) 0.007(8)
C16 0.071(8) 0.063(8) 0.075(8) 0.010(7) 0.007(7) -0.010(7)
C17 0.091(8) 0.075(8) 0.103(9) -0.002(8) -0.004(8) -0.006(7)
C18 0.096(9) 0.072(8) 0.099(9) -0.001(7) 0.009(8) 0.000(7)
C19 0.084(8) 0.071(8) 0.076(8) -0.005(7) -0.005(7) -0.004(7)
C20 0.074(8) 0.051(7) 0.077(8) 0.001(7) 0.010(7) -0.004(6)
C21 0.070(8) 0.072(8) 0.079(8) 0.001(7) 0.004(7) 0.000(7)
C22 0.086(9) 0.091(9) 0.105(9) -0.005(8) 0.014(8) 0.012(7)
C23 0.068(8) 0.079(8) 0.081(8) -0.002(7) 0.011(7) 0.002(7)
C24 0.092(9) 0.129(10) 0.112(9) -0.016(8) 0.003(8) 0.026(8)
C25 0.173(13) 0.164(13) 0.179(13) -0.011(9) 0.000(9) 0.019(9)
C26 0.114(10) 0.119(10) 0.118(10) 0.007(8) -0.010(8) 0.029(8)
C27 0.095(9) 0.080(8) 0.095(9) 0.003(7) 0.002(8) 0.005(7)
C28 0.068(7) 0.051(7) 0.092(8) -0.005(7) 0.003(7) -0.002(6)
C29 0.101(9) 0.090(9) 0.111(9) -0.012(8) -0.002(8) -0.013(8)
C30 0.082(8) 0.092(9) 0.090(9) -0.005(7) -0.016(7) -0.005(7)
C31 0.121(10) 0.116(10) 0.132(10) -0.021(8) -0.013(8) -0.026(8)
C32 0.160(12) 0.154(12) 0.153(12) -0.001(9) 0.009(9) -0.022(9)
C33 0.112(10) 0.111(10) 0.121(10) 0.009(8) -0.009(8) -0.023(8)
C34 0.088(8) 0.078(8) 0.074(8) 0.002(7) -0.007(7) 0.001(7)
C35 0.084(8) 0.077(8) 0.094(9) 0.000(7) -0.009(7) -0.005(7)
C36 0.057(7) 0.067(8) 0.086(8) 0.015(7) -0.002(7) 0.005(6)
C37 0.084(8) 0.086(8) 0.081(8) 0.006(7) 0.000(7) 0.004(7)
C38 0.105(9) 0.101(9) 0.092(9) 0.014(8) -0.011(8) 0.006(8)
C39 0.084(8) 0.113(9) 0.096(9) 0.020(8) 0.004(7) 0.007(7)
C40 0.102(9) 0.088(9) 0.084(8) 0.011(7) -0.002(7) 0.011(7)
C41 0.065(7) 0.071(8) 0.066(7) 0.008(7) 0.003(6) 0.011(6)
C42 0.067(7) 0.053(7) 0.052(7) 0.005(6) 0.003(6) 0.003(6)
C43 0.092(8) 0.073(8) 0.100(9) -0.007(7) 0.003(7) 0.013(7)
C44 0.074(8) 0.059(7) 0.084(8) 0.002(7) 0.003(7) 0.003(6)
C45 0.112(9) 0.094(9) 0.118(9) 0.006(8) 0.022(8) 0.012(8)
C46 0.109(9) 0.090(9) 0.106(9) -0.004(8) 0.025(8) 0.022(8)
C47 0.092(8) 0.076(8) 0.094(8) -0.005(7) 0.017(7) -0.009(7)
C48 0.080(8) 0.055(7) 0.086(8) 0.006(7) 0.007(7) -0.008(7)
C49 0.098(8) 0.042(7) 0.084(8) -0.013(7) -0.010(7) 0.007(7)
C50 0.104(9) 0.087(9) 0.086(9) 0.007(7) -0.004(8) 0.005(8)
C51 0.110(9) 0.090(9) 0.094(9) 0.001(8) -0.018(8) -0.001(8)
C52 0.119(10) 0.102(9) 0.103(9) -0.016(8) -0.009(8) -0.003(8)
C53 0.117(10) 0.105(10) 0.123(10) -0.009(8) -0.008(8) -0.014(8)
C54 0.111(9) 0.097(9) 0.110(9) -0.015(8) -0.015(8) -0.010(8)
C55 0.092(8) 0.068(8) 0.065(8) -0.002(7) -0.008(7) 0.000(7)
C56 0.083(8) 0.071(8) 0.073(8) -0.002(7) -0.023(7) 0.012(7)
C58 0.097(9) 0.081(9) 0.090(9) 0.007(7) -0.009(7) 0.006(8)
C59 0.087(8) 0.075(8) 0.076(8) -0.004(7) -0.002(7) 0.011(7)
C60 0.097(9) 0.089(9) 0.114(9) -0.001(8) -0.025(8) 0.000(8)
C61 0.109(9) 0.075(8) 0.104(9) -0.004(7) 0.017(8) 0.008(8)
C62 0.084(8) 0.096(9) 0.098(9) -0.006(8) -0.017(7) 0.013(8)
C63 0.086(8) 0.069(8) 0.079(8) -0.002(7) -0.015(7) -0.010(7)
C64 0.090(8) 0.097(9) 0.062(8) -0.004(7) -0.022(7) 0.015(8)
C65 0.111(9) 0.087(9) 0.096(9) -0.001(8) 0.014(8) 0.007(8)
C66 0.081(8) 0.072(8) 0.071(8) -0.002(7) 0.011(7) 0.007(7)
C67 0.093(9) 0.092(9) 0.105(9) 0.003(7) 0.023(7) 0.010(7)
C68 0.101(9) 0.079(9) 0.102(9) 0.006(7) 0.003(8) 0.014(8)
C69 0.082(8) 0.095(9) 0.091(8) 0.007(7) 0.028(7) 0.017(7)
C70 0.094(9) 0.070(8) 0.091(8) 0.006(7) 0.014(7) -0.006(7)
C71 0.080(8) 0.088(9) 0.053(7) -0.001(7) 0.017(7) 0.013(7)
C72 0.111(9) 0.088(9) 0.091(9) -0.008(7) 0.008(8) 0.015(8)
C73 0.086(8) 0.071(8) 0.072(8) -0.004(7) -0.005(7) -0.014(7)
C74 0.110(9) 0.090(9) 0.101(9) 0.012(8) -0.004(8) 0.009(8)
C75 0.110(9) 0.109(10) 0.102(9) 0.004(8) 0.000(8) -0.018(8)
C76 0.102(9) 0.087(9) 0.091(9) 0.007(7) 0.006(8) -0.001(7)
C77 0.079(8) 0.068(8) 0.056(7) 0.006(6) 0.017(7) 0.010(7)
C78 0.082(8) 0.070(8) 0.074(8) -0.008(7) 0.028(7) 0.009(7)
C79 0.103(9) 0.081(9) 0.106(9) -0.004(8) -0.007(8) 0.013(8)
C80 0.086(8) 0.054(7) 0.086(8) -0.003(7) -0.003(7) 0.010(7)
C81 0.082(8) 0.079(8) 0.096(9) 0.000(7) -0.016(7) 0.007(7)
C82 0.117(9) 0.096(9) 0.099(9) 0.018(8) -0.021(8) 0.011(8)
C83 0.106(9) 0.072(8) 0.080(8) 0.003(7) -0.017(7) -0.009(7)
C84 0.069(7) 0.058(7) 0.066(7) 0.001(7) -0.003(6) 0.001(7)
C85 0.091(8) 0.057(8) 0.085(8) 0.005(7) -0.004(7) 0.002(7)
C86 0.095(9) 0.103(9) 0.114(10) 0.004(8) 0.007(8) -0.018(8)
C87 0.097(9) 0.088(9) 0.095(9) -0.002(8) 0.007(8) 0.000(7)
C88 0.114(10) 0.116(10) 0.124(10) 0.025(8) 0.027(8) -0.021(8)
C89 0.150(11) 0.145(12) 0.150(11) 0.000(9) -0.026(9) -0.021(9)
C90 0.110(9) 0.113(10) 0.118(10) 0.003(8) 0.016(8) -0.017(8)
C91 0.090(8) 0.076(8) 0.076(8) -0.009(7) -0.003(7) 0.002(7)
C92 0.075(8) 0.056(7) 0.095(8) 0.016(7) 0.005(7) -0.006(7)
C93 0.093(9) 0.097(9) 0.112(9) 0.000(8) -0.011(8) 0.014(8)
C94 0.089(9) 0.081(9) 0.101(9) 0.001(8) -0.018(8) -0.008(7)
C95 0.093(9) 0.116(10) 0.120(10) 0.006(8) -0.011(8) 0.022(8)
C96 0.170(12) 0.162(13) 0.184(13) 0.006(9) -0.014(9) 0.021(9)
C97 0.119(10) 0.119(10) 0.112(10) -0.011(8) 0.003(8) 0.016(8)
C98 0.079(8) 0.095(9) 0.091(9) -0.006(8) 0.002(7) -0.002(7)
C99 0.057(7) 0.054(7) 0.070(8) -0.007(6) -0.007(6) 0.006(6)
C100 0.108(10) 0.089(9) 0.129(10) -0.003(8) -0.014(8) 0.003(8)
C101 0.072(8) 0.073(8) 0.078(8) -0.011(7) -0.009(7) -0.009(7)
C102 0.095(9) 0.079(9) 0.115(9) -0.001(8) -0.002(8) -0.001(7)
C103 0.112(9) 0.090(9) 0.105(9) 0.009(8) -0.020(8) -0.001(8)
C104 0.078(8) 0.086(8) 0.071(8) -0.004(7) -0.010(7) 0.003(7)
C105 0.074(8) 0.060(8) 0.084(8) -0.007(7) -0.008(7) -0.016(7)
C106 0.065(7) 0.057(7) 0.065(7) -0.001(7) -0.003(6) 0.005(6)
C107 0.077(8) 0.061(8) 0.065(7) -0.004(6) 0.009(7) 0.001(7)
C108 0.059(7) 0.064(8) 0.074(8) -0.005(6) -0.009(7) -0.009(6)
C109 0.078(8) 0.082(8) 0.082(8) -0.008(7) 0.013(7) -0.013(7)
C110 0.102(9) 0.102(9) 0.097(9) -0.006(8) -0.002(8) 0.001(8)
C111 0.093(8) 0.086(8) 0.078(8) -0.009(7) 0.007(7) -0.007(7)
C112 0.052(7) 0.056(7) 0.069(7) -0.021(6) -0.006(6) -0.003(6)
C113 0.059(7) 0.059(7) 0.063(7) -0.008(6) -0.015(6) -0.005(6)
C114 0.098(9) 0.115(10) 0.109(9) 0.010(8) 0.003(8) 0.000(8)
C115 0.098(9) 0.110(9) 0.088(9) 0.003(8) 0.015(8) 0.017(8)
C116 0.160(12) 0.148(12) 0.147(11) 0.011(9) 0.002(9) 0.002(9)
C117 0.158(12) 0.160(12) 0.167(12) 0.013(9) -0.013(9) -0.001(9)
C118 0.103(9) 0.106(9) 0.109(9) 0.018(8) -0.005(8) 0.009(8)
C119 0.081(8) 0.096(9) 0.078(8) 0.008(7) -0.005(7) 0.007(7)
C120 0.106(9) 0.090(9) 0.077(8) 0.007(7) 0.009(7) 0.007(8)
C121 0.103(9) 0.100(9) 0.112(9) -0.009(8) 0.013(8) 0.005(8)
C122 0.084(8) 0.070(8) 0.106(9) -0.006(7) -0.005(7) 0.010(7)
C123 0.104(10) 0.102(10) 0.139(10) -0.008(8) -0.011(8) -0.010(8)
C124 0.114(10) 0.112(10) 0.135(10) -0.005(8) -0.006(8) 0.000(8)
C125 0.121(10) 0.102(10) 0.115(10) -0.020(8) -0.006(8) -0.005(8)
C126 0.083(8) 0.082(9) 0.109(9) -0.008(8) 0.002(8) 0.000(8)
C127 0.084(8) 0.075(8) 0.080(8) -0.001(7) 0.011(7) 0.004(7)
C128 0.094(9) 0.088(9) 0.109(9) -0.001(8) 0.002(8) -0.001(8)
C129 0.090(8) 0.072(8) 0.101(9) 0.002(7) 0.008(7) -0.006(7)
C130 0.116(10) 0.115(10) 0.133(10) 0.008(8) 0.017(8) -0.002(8)
C131 0.117(10) 0.108(10) 0.128(10) 0.010(8) 0.005(8) 0.000(8)
C132 0.117(10) 0.109(10) 0.120(10) 0.011(8) -0.005(8) -0.009(8)
C133 0.097(9) 0.082(9) 0.105(9) 0.003(8) 0.004(8) 0.009(8)
C134 0.087(8) 0.083(9) 0.100(9) 0.009(8) -0.019(7) -0.012(8)
C135 0.104(9) 0.084(9) 0.083(8) 0.008(7) 0.023(7) 0.004(8)
C136 0.162(12) 0.157(12) 0.148(11) 0.001(9) 0.004(9) 0.003(9)
C137 0.128(10) 0.131(11) 0.143(11) 0.005(8) 0.016(8) 0.005(8)
C138 0.120(10) 0.093(9) 0.103(9) 0.006(8) -0.005(8) 0.003(8)
C139 0.256(18) 0.254(18) 0.271(18) 0.008(10) 0.012(10) -0.007(10)
C140 0.148(11) 0.147(11) 0.141(11) -0.005(9) 0.009(9) 0.010(9)
C141 0.104(9) 0.090(9) 0.097(9) 0.002(8) 0.014(8) -0.006(8)
C142 0.121(10) 0.115(10) 0.134(10) 0.001(8) -0.007(8) -0.024(8)
C143 0.141(11) 0.122(11) 0.154(11) -0.020(9) -0.003(9) 0.004(9)
C144 0.109(9) 0.090(9) 0.095(9) -0.008(8) 0.013(8) -0.002(8)
C145 0.142(11) 0.123(11) 0.158(11) 0.009(9) 0.009(9) 0.005(9)
C146 0.119(10) 0.111(10) 0.139(10) -0.001(8) 0.019(8) -0.012(8)
C147 0.086(8) 0.079(8) 0.079(8) -0.008(7) -0.011(7) -0.002(7)
C148 0.174(13) 0.180(13) 0.188(13) 0.000(9) -0.005(9) 0.003(9)
C149 0.180(13) 0.178(13) 0.169(12) -0.003(9) -0.010(9) 0.002(9)
C150 0.150(12) 0.125(11) 0.146(12) -0.015(9) 0.010(9) -0.011(9)
C151 0.216(15) 0.214(16) 0.240(16) -0.002(10) -0.008(10) -0.006(10)
C152 0.154(12) 0.157(12) 0.161(12) 0.016(9) 0.000(9) 0.006(9)
C153 0.246(16) 0.249(17) 0.220(16) 0.006(10) 0.004(10) -0.003(10)
C154 0.190(15) 0.199(15) 0.220(16) -0.005(10) 0.006(10) -0.007(10)
C158 0.137(10) 0.139(11) 0.157(11) -0.024(9) 0.046(8) 0.055(8)
C159 0.262(18) 0.264(18) 0.261(18) 0.012(10) 0.009(10) -0.009(10)
C164 0.30(2) 0.30(2) 0.29(2) -0.016(10) 0.006(10) -0.006(10)
C165 0.125(10) 0.141(11) 0.142(10) 0.027(8) -0.036(8) 0.058(8)
C167 0.073(8) 0.072(8) 0.078(8) -0.009(7) -0.012(7) 0.006(7)
C168 0.078(8) 0.063(7) 0.063(7) -0.021(6) -0.003(7) 0.005(6)
C169 0.097(9) 0.109(9) 0.096(9) -0.010(8) 0.007(8) -0.002(8)
C170 0.084(8) 0.104(9) 0.081(8) -0.015(7) 0.002(7) 0.015(7)
C171 0.098(9) 0.086(9) 0.091(9) -0.007(7) -0.013(7) 0.015(7)
C172 0.073(7) 0.064(7) 0.057(7) -0.009(6) 0.022(6) 0.013(6)
C173 0.078(8) 0.051(7) 0.068(7) 0.001(6) -0.005(7) -0.003(6)

loop_
_atom_type_symbol
_atom_type_description
_atom_type_scat_dispersion_real
_atom_type_scat_dispersion_imag
_atom_type_scat_source
C C 0.0033 0.0016 'International Tables Vol C Tables 4.2.6.8 and 6.1.1.4'
H H 0.0000 0.0000 'International Tables Vol C Tables 4.2.6.8 and 6.1.1.4'
N N 0.0061 0.0033 'International Tables Vol C Tables 4.2.6.8 and 6.1.1.4'
O O 0.0106 0.0060 'International Tables Vol C Tables 4.2.6.8 and 6.1.1.4'
Nd Nd -0.1943 3.0179 'International Tables Vol C Tables 4.2.6.8 and 6.1.1.4'

loop_
_geom_angle_atom_site_label_1
_geom_angle_atom_site_label_2
_geom_angle_atom_site_label_3
_geom_angle
_geom_angle_site_symmetry_1
_geom_angle_site_symmetry_3
_geom_angle_publ_flag
O6 Nd1 O53 105.7(3) . . ?
O6 Nd1 O2 71.9(3) . . ?
O53 Nd1 O2 151.2(4) . . ?
O6 Nd1 O74 151.3(5) . . ?
O53 Nd1 O74 90.7(6) . . ?
O2 Nd1 O74 104.5(6) . . ?
O6 Nd1 O57 69.5(3) . . ?
O53 Nd1 O57 137.2(3) . . ?
O2 Nd1 O57 70.1(4) . . ?
O74 Nd1 O57 82.4(6) . . ?
O6 Nd1 O56 87.9(3) . . ?
O53 Nd1 O56 70.2(3) . . ?
O2 Nd1 O56 136.9(4) . . ?
O74 Nd1 O56 75.6(5) . . ?
O57 Nd1 O56 67.2(3) . . ?
O6 Nd1 O1 131.2(4) . . ?
O53 Nd1 O1 93.2(4) . . ?
O2 Nd1 O1 70.5(4) . . ?
O74 Nd1 O1 69.2(6) . . ?
O57 Nd1 O1 122.6(4) . . ?
O56 Nd1 O1 140.8(4) . . ?
O6 Nd1 O52 73.5(3) . . ?
O53 Nd1 O52 71.2(4) . . ?
O2 Nd1 O52 80.9(4) . . ?
O74 Nd1 O52 134.9(5) . . ?
O57 Nd1 O52 138.4(4) . . ?
O56 Nd1 O52 130.1(3) . . ?
O1 Nd1 O52 70.9(4) . . ?
O6 Nd1 Nd2 42.8(2) . . ?
O53 Nd1 Nd2 148.2(3) . . ?
O2 Nd1 Nd2 41.2(3) . . ?
O74 Nd1 Nd2 116.2(5) . . ?
O57 Nd1 Nd2 41.4(2) . . ?
O56 Nd1 Nd2 98.9(2) . . ?
O1 Nd1 Nd2 111.5(3) . . ?
O52 Nd1 Nd2 97.5(3) . . ?
O6 Nd1 Nd14 113.8(2) . . ?
O53 Nd1 Nd14 39.1(3) . . ?
O2 Nd1 Nd14 168.4(3) . . ?
O74 Nd1 Nd14 65.4(5) . . ?
O57 Nd1 Nd14 101.8(2) . . ?
O56 Nd1 Nd14 37.5(2) . . ?
O1 Nd1 Nd14 109.2(3) . . ?
O52 Nd1 Nd14 110.2(3) . . ?
Nd2 Nd1 Nd14 136.39(3) . . ?
O8 Nd2 O2 135.5(3) . . ?
O8 Nd2 O57 151.6(4) . . ?
O2 Nd2 O57 69.7(4) . . ?
O8 Nd2 O3 69.4(3) . . ?
O2 Nd2 O3 66.1(4) . . ?
O57 Nd2 O3 133.1(4) . . ?
O8 Nd2 O5 67.8(3) . . ?
O2 Nd2 O5 95.1(3) . . ?
O57 Nd2 O5 131.6(3) . . ?
O3 Nd2 O5 67.9(3) . . ?
O8 Nd2 O58 81.7(3) . . ?
O2 Nd2 O58 137.9(3) . . ?
O57 Nd2 O58 82.2(3) . . ?
O3 Nd2 O58 143.1(3) . . ?
O5 Nd2 O58 80.5(3) . . ?
O8 Nd2 O6 127.7(3) . . ?
O2 Nd2 O6 69.1(3) . . ?
O57 Nd2 O6 67.6(3) . . ?
O3 Nd2 O6 108.6(3) . . ?
O5 Nd2 O6 64.1(3) . . ?
O58 Nd2 O6 71.4(3) . . ?
O8 Nd2 O64 97.0(4) . . ?
O2 Nd2 O64 71.3(4) . . ?
O57 Nd2 O64 77.5(4) . . ?
O3 Nd2 O64 74.6(4) . . ?
O5 Nd2 O64 142.4(4) . . ?
O58 Nd2 O64 133.1(4) . . ?
O6 Nd2 O64 134.0(4) . . ?
O8 Nd2 O7 67.8(3) . . ?
O2 Nd2 O7 135.8(4) . . ?
O57 Nd2 O7 84.6(4) . . ?
O3 Nd2 O7 117.7(3) . . ?
O5 Nd2 O7 128.2(4) . . ?
O58 Nd2 O7 68.0(4) . . ?
O6 Nd2 O7 133.2(3) . . ?
O64 Nd2 O7 68.3(4) . . ?
O8 Nd2 Nd1 165.0(2) . . ?
O2 Nd2 Nd1 40.4(2) . . ?
O57 Nd2 Nd1 41.6(3) . . ?
O3 Nd2 Nd1 104.0(3) . . ?
O5 Nd2 Nd1 97.3(2) . . ?
O58 Nd2 Nd1 98.2(2) . . ?
O6 Nd2 Nd1 40.1(2) . . ?
O64 Nd2 Nd1 94.0(3) . . ?
O7 Nd2 Nd1 126.2(3) . . ?
O8 Nd2 Nd3 40.6(2) . . ?
O2 Nd2 Nd3 99.8(3) . . ?
O57 Nd2 Nd3 167.7(3) . . ?
O3 Nd2 Nd3 40.1(2) . . ?
O5 Nd2 Nd3 40.8(2) . . ?
O58 Nd2 Nd3 103.1(2) . . ?
O6 Nd2 Nd3 103.3(2) . . ?
O64 Nd2 Nd3 105.5(3) . . ?
O7 Nd2 Nd3 107.6(3) . . ?
Nd1 Nd2 Nd3 126.18(3) . . ?
O11 Nd3 O3 149.8(3) . . ?
O11 Nd3 O9 69.9(3) . . ?
O3 Nd3 O9 135.6(3) . . ?
O11 Nd3 O5 134.5(3) . . ?
O3 Nd3 O5 68.6(3) . . ?
O9 Nd3 O5 94.2(3) . . ?
O11 Nd3 O8 132.7(3) . . ?
O3 Nd3 O8 69.0(4) . . ?
O9 Nd3 O8 66.6(3) . . ?
O5 Nd3 O8 67.0(3) . . ?
O11 Nd3 O10 68.1(4) . . ?
O3 Nd3 O10 81.9(4) . . ?
O9 Nd3 O10 126.2(4) . . ?
O5 Nd3 O10 139.5(3) . . ?
O8 Nd3 O10 127.7(3) . . ?
O11 Nd3 O65 79.1(4) . . ?
O3 Nd3 O65 92.1(4) . . ?
O9 Nd3 O65 74.2(4) . . ?
O5 Nd3 O65 138.9(3) . . ?
O8 Nd3 O65 72.3(4) . . ?
O10 Nd3 O65 66.3(4) . . ?
O11 Nd3 O66 85.6(4) . . ?
O3 Nd3 O66 83.2(4) . . ?
O9 Nd3 O66 133.4(3) . . ?
O5 Nd3 O66 75.1(3) . . ?
O8 Nd3 O66 139.0(4) . . ?
O10 Nd3 O66 74.2(4) . . ?
O65 Nd3 O66 140.5(4) . . ?
O11 Nd3 O4 67.6(3) . . ?
O3 Nd3 O4 132.3(3) . . ?
O9 Nd3 O4 64.9(3) . . ?
O5 Nd3 O4 67.1(3) . . ?
O8 Nd3 O4 107.9(3) . . ?
O10 Nd3 O4 123.6(3) . . ?
O65 Nd3 O4 133.8(3) . . ?
O66 Nd3 O4 69.3(3) . . ?
O11 Nd3 Nd2 169.2(2) . . ?
O3 Nd3 Nd2 40.8(2) . . ?
O9 Nd3 Nd2 99.7(2) . . ?
O5 Nd3 Nd2 41.0(2) . . ?
O8 Nd3 Nd2 39.3(2) . . ?
O10 Nd3 Nd2 122.1(3) . . ?
O65 Nd3 Nd2 101.1(3) . . ?
O66 Nd3 Nd2 100.5(3) . . ?
O4 Nd3 Nd2 105.9(2) . . ?
O11 Nd3 Nd4 39.4(2) . . ?
O3 Nd3 Nd4 170.8(2) . . ?
O9 Nd3 Nd4 37.3(2) . . ?
O5 Nd3 Nd4 103.9(2) . . ?
O8 Nd3 Nd4 103.4(3) . . ?
O10 Nd3 Nd4 107.2(3) . . ?
O65 Nd3 Nd4 90.5(3) . . ?
O66 Nd3 Nd4 100.4(3) . . ?
O4 Nd3 Nd4 43.6(2) . . ?
Nd2 Nd3 Nd4 129.97(3) . . ?
O15 Nd4 O9 81.9(4) . . ?
O15 Nd4 O12 85.0(4) . . ?
O9 Nd4 O12 132.6(4) . . ?
O15 Nd4 O21 134.4(4) . . ?
O9 Nd4 O21 137.6(3) . . ?
O12 Nd4 O21 80.1(3) . . ?
O15 Nd4 O11 97.1(4) . . ?
O9 Nd4 O11 70.4(3) . . ?
O12 Nd4 O11 66.4(4) . . ?
O21 Nd4 O11 115.2(3) . . ?
O15 Nd4 O14 66.9(4) . . ?
O9 Nd4 O14 121.7(3) . . ?
O12 Nd4 O14 93.5(4) . . ?
O21 Nd4 O14 71.3(3) . . ?
O11 Nd4 O14 156.1(3) . . ?
O15 Nd4 O4 147.6(3) . . ?
O9 Nd4 O4 66.3(3) . . ?
O12 Nd4 O4 112.1(4) . . ?
O21 Nd4 O4 77.1(3) . . ?
O11 Nd4 O4 67.8(3) . . ?
O14 Nd4 O4 134.8(3) . . ?
O15 Nd4 O16 109.8(4) . . ?
O9 Nd4 O16 81.7(3) . . ?
O12 Nd4 O16 145.1(4) . . ?
O21 Nd4 O16 66.9(3) . . ?
O11 Nd4 O16 137.8(3) . . ?
O14 Nd4 O16 66.0(3) . . ?
O4 Nd4 O16 72.3(3) . . ?
O15 Nd4 Nd3 106.0(3) . . ?
O9 Nd4 Nd3 38.4(2) . . ?
O12 Nd4 Nd3 105.0(3) . . ?
O21 Nd4 Nd3 119.4(2) . . ?
O11 Nd4 Nd3 38.8(2) . . ?
O14 Nd4 Nd3 159.8(3) . . ?
O4 Nd4 Nd3 44.4(2) . . ?
O16 Nd4 Nd3 101.1(2) . . ?
O15 Nd4 Nd5 104.9(3) . . ?
O9 Nd4 Nd5 125.1(2) . . ?
O12 Nd4 Nd5 102.2(3) . . ?
O21 Nd4 Nd5 39.2(2) . . ?
O11 Nd4 Nd5 154.4(2) . . ?
O14 Nd4 Nd5 38.3(2) . . ?
O4 Nd4 Nd5 98.2(2) . . ?
O16 Nd4 Nd5 44.2(2) . . ?
Nd3 Nd4 Nd5 140.14(3) . . ?
O80 Nd5 O14 150.4(4) . . ?
O80 Nd5 O17 68.7(3) . . ?
O14 Nd5 O17 134.7(3) . . ?
O80 Nd5 O20 67.6(3) . . ?
O14 Nd5 O20 133.6(3) . . ?
O17 Nd5 O20 65.4(3) . . ?
O80 Nd5 O21 132.7(3) . . ?
O14 Nd5 O21 71.7(3) . . ?
O17 Nd5 O21 93.1(3) . . ?
O20 Nd5 O21 65.1(3) . . ?
O80 Nd5 O59 83.3(3) . . ?
O14 Nd5 O59 85.5(4) . . ?
O17 Nd5 O59 77.0(3) . . ?
O20 Nd5 O59 138.6(3) . . ?
O21 Nd5 O59 136.5(3) . . ?
O80 Nd5 O13 82.0(4) . . ?
O14 Nd5 O13 68.4(4) . . ?
O17 Nd5 O13 137.0(4) . . ?
O20 Nd5 O13 131.0(4) . . ?
O21 Nd5 O13 129.7(4) . . ?
O59 Nd5 O13 68.7(4) . . ?
O80 Nd5 O67 89.4(4) . . ?
O14 Nd5 O67 81.1(4) . . ?
O17 Nd5 O67 137.1(4) . . ?
O20 Nd5 O67 72.3(4) . . ?
O21 Nd5 O67 74.9(4) . . ?
O59 Nd5 O67 138.5(4) . . ?
O13 Nd5 O67 69.8(4) . . ?
O80 Nd5 O16 133.2(3) . . ?
O14 Nd5 O16 66.9(3) . . ?
O17 Nd5 O16 67.9(3) . . ?
O20 Nd5 O16 107.9(3) . . ?
O21 Nd5 O16 66.1(3) . . ?
O59 Nd5 O16 70.9(3) . . ?
O13 Nd5 O16 120.8(4) . . ?
O67 Nd5 O16 135.4(4) . . ?
O80 Nd5 Nd6 41.0(2) . . ?
O14 Nd5 Nd6 168.5(3) . . ?
O17 Nd5 Nd6 39.8(2) . . ?
O20 Nd5 Nd6 38.4(2) . . ?
O21 Nd5 Nd6 97.4(2) . . ?
O59 Nd5 Nd6 100.7(3) . . ?
O13 Nd5 Nd6 122.9(3) . . ?
O67 Nd5 Nd6 100.1(3) . . ?
O16 Nd5 Nd6 105.6(2) . . ?
O80 Nd5 Nd4 169.7(2) . . ?
O14 Nd5 Nd4 39.7(3) . . ?
O17 Nd5 Nd4 104.2(2) . . ?
O20 Nd5 Nd4 102.9(2) . . ?
O21 Nd5 Nd4 38.3(2) . . ?
O59 Nd5 Nd4 102.6(3) . . ?
O13 Nd5 Nd4 108.0(3) . . ?
O67 Nd5 Nd4 91.5(3) . . ?
O16 Nd5 Nd4 44.1(2) . . ?
Nd6 Nd5 Nd4 128.82(3) . . ?
O20 Nd6 O17 66.5(3) . . ?
O20 Nd6 O79 134.6(3) . . ?
O17 Nd6 O79 94.8(3) . . ?
O20 Nd6 O27 153.7(3) . . ?
O17 Nd6 O27 131.2(3) . . ?
O79 Nd6 O27 69.1(4) . . ?
O20 Nd6 O80 67.1(3) . . ?
O17 Nd6 O80 67.2(3) . . ?
O79 Nd6 O80 67.5(3) . . ?
O27 Nd6 O80 134.1(3) . . ?
O20 Nd6 O60 81.9(3) . . ?
O17 Nd6 O60 81.7(3) . . ?
O79 Nd6 O60 138.4(3) . . ?
O27 Nd6 O60 82.2(3) . . ?
O80 Nd6 O60 142.5(3) . . ?
O20 Nd6 O68 97.0(4) . . ?
O17 Nd6 O68 139.5(4) . . ?
O79 Nd6 O68 70.1(4) . . ?
O27 Nd6 O68 79.6(4) . . ?
O80 Nd6 O68 72.4(4) . . ?
O60 Nd6 O68 134.5(4) . . ?
O20 Nd6 O18 128.0(3) . . ?
O17 Nd6 O18 65.6(3) . . ?
O79 Nd6 O18 68.6(3) . . ?
O27 Nd6 O18 65.6(3) . . ?
O80 Nd6 O18 110.2(3) . . ?
O60 Nd6 O18 72.4(3) . . ?
O68 Nd6 O18 133.1(3) . . ?
O20 Nd6 O19 68.3(3) . . ?
O17 Nd6 O19 128.8(3) . . ?
O79 Nd6 O19 134.7(3) . . ?
O27 Nd6 O19 86.5(3) . . ?
O80 Nd6 O19 114.4(3) . . ?
O60 Nd6 O19 69.3(3) . . ?
O68 Nd6 O19 68.2(4) . . ?
O18 Nd6 O19 135.1(3) . . ?
O20 Nd6 Nd7 163.6(2) . . ?
O17 Nd6 Nd7 97.5(2) . . ?
O79 Nd6 Nd7 39.1(3) . . ?
O27 Nd6 Nd7 41.4(2) . . ?
O80 Nd6 Nd7 104.3(2) . . ?
O60 Nd6 Nd7 99.9(2) . . ?
O68 Nd6 Nd7 93.2(3) . . ?
O18 Nd6 Nd7 39.90(18) . . ?
O19 Nd6 Nd7 127.7(2) . . ?
O20 Nd6 Nd5 39.7(2) . . ?
O17 Nd6 Nd5 39.8(2) . . ?
O79 Nd6 Nd5 99.5(3) . . ?
O27 Nd6 Nd5 166.4(2) . . ?
O80 Nd6 Nd5 39.1(2) . . ?
O60 Nd6 Nd5 103.4(2) . . ?
O68 Nd6 Nd5 104.0(3) . . ?
O18 Nd6 Nd5 103.9(2) . . ?
O19 Nd6 Nd5 107.0(2) . . ?
Nd7 Nd6 Nd5 125.03(3) . . ?
O79 Nd7 O18 73.3(3) . . ?
O79 Nd7 O23 150.3(4) . . ?
O18 Nd7 O23 100.0(3) . . ?
O79 Nd7 O27 71.1(4) . . ?
O18 Nd7 O27 68.8(3) . . ?
O23 Nd7 O27 134.4(4) . . ?
O79 Nd7 O26 137.7(3) . . ?
O18 Nd7 O26 87.5(3) . . ?
O23 Nd7 O26 68.7(3) . . ?
O27 Nd7 O26 66.8(3) . . ?
O79 Nd7 O22 77.2(4) . . ?
O18 Nd7 O22 74.6(3) . . ?
O23 Nd7 O22 73.1(4) . . ?
O27 Nd7 O22 136.8(3) . . ?
O26 Nd7 O22 134.0(3) . . ?
O79 Nd7 O78 69.5(4) . . ?
O18 Nd7 O78 134.2(4) . . ?
O23 Nd7 O78 99.3(4) . . ?
O27 Nd7 O78 120.5(4) . . ?
O26 Nd7 O78 138.3(4) . . ?
O22 Nd7 O78 72.1(4) . . ?
O79 Nd7 O76 125.8(4) . . ?
O18 Nd7 O76 155.2(4) . . ?
O23 Nd7 O76 71.0(5) . . ?
O27 Nd7 O76 100.5(4) . . ?
O26 Nd7 O76 67.8(4) . . ?
O22 Nd7 O76 122.0(4) . . ?
O78 Nd7 O76 70.5(4) . . ?
O79 Nd7 Nd6 41.1(2) . . ?
O18 Nd7 Nd6 43.6(2) . . ?
O23 Nd7 Nd6 143.4(2) . . ?
O27 Nd7 Nd6 41.9(2) . . ?
O26 Nd7 Nd6 100.1(2) . . ?
O22 Nd7 Nd6 95.3(2) . . ?
O78 Nd7 Nd6 110.1(3) . . ?
O76 Nd7 Nd6 138.9(4) . . ?
O79 Nd7 Nd8 169.3(3) . . ?
O18 Nd7 Nd8 113.3(2) . . ?
O23 Nd7 Nd8 39.3(2) . . ?
O27 Nd7 Nd8 102.8(3) . . ?
O26 Nd7 Nd8 38.4(2) . . ?
O22 Nd7 Nd8 112.3(3) . . ?
O78 Nd7 Nd8 107.9(3) . . ?
O76 Nd7 Nd8 45.4(4) . . ?
Nd6 Nd7 Nd8 138.35(3) . . ?
O36 Nd8 O29 72.3(3) . . ?
O36 Nd8 O26 100.7(3) . . ?
O29 Nd8 O26 149.9(3) . . ?
O36 Nd8 O24 68.0(3) . . ?
O29 Nd8 O24 70.6(4) . . ?
O26 Nd8 O24 135.1(3) . . ?
O36 Nd8 O23 87.4(3) . . ?
O29 Nd8 O23 137.8(3) . . ?
O26 Nd8 O23 68.8(3) . . ?
O24 Nd8 O23 67.5(3) . . ?
O36 Nd8 O28 134.3(4) . . ?
O29 Nd8 O28 70.5(4) . . ?
O26 Nd8 O28 98.4(4) . . ?
O24 Nd8 O28 120.9(4) . . ?
O23 Nd8 O28 138.2(4) . . ?
O36 Nd8 O25 75.4(3) . . ?
O29 Nd8 O25 77.4(4) . . ?
O26 Nd8 O25 72.6(4) . . ?
O24 Nd8 O25 136.9(4) . . ?
O23 Nd8 O25 133.6(4) . . ?
O28 Nd8 O25 71.5(4) . . ?
O36 Nd8 O77 141.3(6) . . ?
O29 Nd8 O77 94.0(6) . . ?
O26 Nd8 O77 107.5(6) . . ?
O24 Nd8 O77 73.3(6) . . ?
O23 Nd8 O77 78.9(6) . . ?
O28 Nd8 O77 67.1(6) . . ?
O25 Nd8 O77 138.2(6) . . ?
O36 Nd8 O76 154.8(4) . . ?
O29 Nd8 O76 129.7(4) . . ?
O26 Nd8 O76 66.4(4) . . ?
O24 Nd8 O76 105.0(4) . . ?
O23 Nd8 O76 68.0(4) . . ?
O28 Nd8 O76 70.5(4) . . ?
O25 Nd8 O76 117.7(4) . . ?
O77 Nd8 O76 41.3(6) . . ?
O36 Nd8 Nd9 42.9(2) . . ?
O29 Nd8 Nd9 40.6(2) . . ?
O26 Nd8 Nd9 143.5(2) . . ?
O24 Nd8 Nd9 41.7(3) . . ?
O23 Nd8 Nd9 100.3(2) . . ?
O28 Nd8 Nd9 110.7(3) . . ?
O25 Nd8 Nd9 95.6(3) . . ?
O77 Nd8 Nd9 104.1(5) . . ?
O76 Nd8 Nd9 143.7(3) . . ?
O36 Nd8 Nd7 113.6(2) . . ?
O29 Nd8 Nd7 169.6(2) . . ?
O26 Nd8 Nd7 39.5(2) . . ?
O24 Nd8 Nd7 103.2(3) . . ?
O23 Nd8 Nd7 38.2(2) . . ?
O28 Nd8 Nd7 107.5(3) . . ?
O25 Nd8 Nd7 112.0(3) . . ?
O77 Nd8 Nd7 76.0(5) . . ?
O76 Nd8 Nd7 42.7(3) . . ?
Nd9 Nd8 Nd7 138.40(3) . . ?
O32 Nd9 O29 134.1(4) . . ?
O32 Nd9 O35 67.0(3) . . ?
O29 Nd9 O35 94.3(3) . . ?
O32 Nd9 O24 153.6(3) . . ?
O29 Nd9 O24 69.3(4) . . ?
O35 Nd9 O24 131.4(3) . . ?
O32 Nd9 O61 82.1(3) . . ?
O29 Nd9 O61 139.1(3) . . ?
O35 Nd9 O61 82.9(3) . . ?
O24 Nd9 O61 82.0(3) . . ?
O32 Nd9 O30 67.9(3) . . ?
O29 Nd9 O30 66.2(3) . . ?
O35 Nd9 O30 67.5(3) . . ?
O24 Nd9 O30 133.0(3) . . ?
O61 Nd9 O30 144.0(3) . . ?
O32 Nd9 O36 128.6(3) . . ?
O29 Nd9 O36 69.1(3) . . ?
O35 Nd9 O36 66.1(3) . . ?
O24 Nd9 O36 65.3(3) . . ?
O61 Nd9 O36 72.6(3) . . ?
O30 Nd9 O36 110.7(3) . . ?
O32 Nd9 O69 96.3(4) . . ?
O29 Nd9 O69 70.2(4) . . ?
O35 Nd9 O69 138.9(4) . . ?
O24 Nd9 O69 79.8(4) . . ?
O61 Nd9 O69 133.7(4) . . ?
O30 Nd9 O69 71.4(4) . . ?
O36 Nd9 O69 133.4(3) . . ?
O32 Nd9 O31 68.2(3) . . ?
O29 Nd9 O31 134.3(3) . . ?
O35 Nd9 O31 129.5(3) . . ?
O24 Nd9 O31 86.4(3) . . ?
O61 Nd9 O31 69.1(3) . . ?
O30 Nd9 O31 114.3(3) . . ?
O36 Nd9 O31 134.8(3) . . ?
O69 Nd9 O31 67.7(4) . . ?
O32 Nd9 Nd8 164.2(2) . . ?
O29 Nd9 Nd8 39.8(2) . . ?
O35 Nd9 Nd8 97.6(2) . . ?
O24 Nd9 Nd8 41.0(2) . . ?
O61 Nd9 Nd8 99.9(2) . . ?
O30 Nd9 Nd8 103.9(2) . . ?
O36 Nd9 Nd8 39.92(19) . . ?
O69 Nd9 Nd8 93.5(3) . . ?
O31 Nd9 Nd8 127.3(2) . . ?
O32 Nd9 Nd10 40.2(2) . . ?
O29 Nd9 Nd10 98.8(3) . . ?
O35 Nd9 Nd10 39.6(2) . . ?
O24 Nd9 Nd10 166.1(2) . . ?
O61 Nd9 Nd10 104.1(2) . . ?
O30 Nd9 Nd10 39.9(2) . . ?
O36 Nd9 Nd10 104.2(2) . . ?
O69 Nd9 Nd10 103.6(3) . . ?
O31 Nd9 Nd10 107.4(2) . . ?
Nd8 Nd9 Nd10 125.11(3) . . ?
O35 Nd10 O30 69.1(3) . . ?
O35 Nd10 O33 94.1(3) . . ?
O30 Nd10 O33 133.7(3) . . ?
O35 Nd10 O38 134.7(3) . . ?
O30 Nd10 O38 150.8(3) . . ?
O33 Nd10 O38 69.4(3) . . ?
O35 Nd10 O32 65.4(3) . . ?
O30 Nd10 O32 67.3(3) . . ?
O33 Nd10 O32 66.5(3) . . ?
O38 Nd10 O32 132.7(3) . . ?
O35 Nd10 O63 76.7(4) . . ?
O30 Nd10 O63 84.0(4) . . ?
O33 Nd10 O63 135.6(4) . . ?
O38 Nd10 O63 86.4(4) . . ?
O32 Nd10 O63 138.4(4) . . ?
O35 Nd10 O70 138.2(4) . . ?
O30 Nd10 O70 88.5(4) . . ?
O33 Nd10 O70 75.9(4) . . ?
O38 Nd10 O70 80.1(4) . . ?
O32 Nd10 O70 73.6(4) . . ?
O63 Nd10 O70 137.4(4) . . ?
O35 Nd10 O37 136.6(4) . . ?
O30 Nd10 O37 81.5(4) . . ?
O33 Nd10 O37 129.0(4) . . ?
O38 Nd10 O37 69.4(4) . . ?
O32 Nd10 O37 130.9(4) . . ?
O63 Nd10 O37 68.9(4) . . ?
O70 Nd10 O37 68.6(4) . . ?
O35 Nd10 O34 68.1(3) . . ?
O30 Nd10 O34 133.8(3) . . ?
O33 Nd10 O34 66.3(3) . . ?
O38 Nd10 O34 66.6(3) . . ?
O32 Nd10 O34 108.6(3) . . ?
O63 Nd10 O34 70.0(4) . . ?
O70 Nd10 O34 136.2(4) . . ?
O37 Nd10 O34 120.3(4) . . ?
O35 Nd10 Nd9 40.0(2) . . ?
O30 Nd10 Nd9 41.5(2) . . ?
O33 Nd10 Nd9 98.3(2) . . ?
O38 Nd10 Nd9 167.3(2) . . ?
O32 Nd10 Nd9 37.8(2) . . ?
O63 Nd10 Nd9 101.1(3) . . ?
O70 Nd10 Nd9 100.5(3) . . ?
O37 Nd10 Nd9 122.9(3) . . ?
O34 Nd10 Nd9 106.0(2) . . ?
O35 Nd10 Nd11 104.2(2) . . ?
O30 Nd10 Nd11 170.2(2) . . ?
O33 Nd10 Nd11 37.7(2) . . ?
O38 Nd10 Nd11 38.7(2) . . ?
O32 Nd10 Nd11 103.6(2) . . ?
O63 Nd10 Nd11 101.8(3) . . ?
O70 Nd10 Nd11 92.4(3) . . ?
O37 Nd10 Nd11 108.0(3) . . ?
O34 Nd10 Nd11 43.9(2) . . ?
Nd9 Nd10 Nd11 128.85(3) . . ?
O39 Nd11 O42 84.8(4) . . ?
O39 Nd11 O48 81.3(4) . . ?
O42 Nd11 O48 133.4(4) . . ?
O39 Nd11 O33 134.4(4) . . ?
O42 Nd11 O33 79.6(4) . . ?
O48 Nd11 O33 138.1(3) . . ?
O39 Nd11 O38 67.0(4) . . ?
O42 Nd11 O38 91.1(4) . . ?
O48 Nd11 O38 122.8(3) . . ?
O33 Nd11 O38 70.8(3) . . ?
O39 Nd11 O41 97.6(4) . . ?
O42 Nd11 O41 67.7(4) . . ?
O48 Nd11 O41 70.3(3) . . ?
O33 Nd11 O41 115.0(3) . . ?
O38 Nd11 O41 155.4(3) . . ?
O39 Nd11 O43 146.7(4) . . ?
O42 Nd11 O43 112.7(4) . . ?
O48 Nd11 O43 66.0(3) . . ?
O33 Nd11 O43 78.1(3) . . ?
O38 Nd11 O43 136.5(3) . . ?
O41 Nd11 O43 66.4(3) . . ?
O39 Nd11 O34 109.5(4) . . ?
O42 Nd11 O34 144.2(4) . . ?
O48 Nd11 O34 82.1(3) . . ?
O33 Nd11 O34 66.9(3) . . ?
O38 Nd11 O34 66.9(3) . . ?
O41 Nd11 O34 137.7(3) . . ?
O43 Nd11 O34 73.4(3) . . ?
O39 Nd11 Nd12 105.2(3) . . ?
O42 Nd11 Nd12 106.0(3) . . ?
O48 Nd11 Nd12 38.3(2) . . ?
O33 Nd11 Nd12 120.2(2) . . ?
O38 Nd11 Nd12 160.8(3) . . ?
O41 Nd11 Nd12 38.5(2) . . ?
O43 Nd11 Nd12 44.0(2) . . ?
O34 Nd11 Nd12 101.6(2) . . ?
O39 Nd11 Nd10 105.6(3) . . ?
O42 Nd11 Nd10 101.5(3) . . ?
O48 Nd11 Nd10 125.1(2) . . ?
O33 Nd11 Nd10 38.7(2) . . ?
O38 Nd11 Nd10 39.2(3) . . ?
O41 Nd11 Nd10 153.6(2) . . ?
O43 Nd11 Nd10 98.6(2) . . ?
O34 Nd11 Nd10 43.7(2) . . ?
Nd12 Nd11 Nd10 140.11(3) . . ?
O41 Nd12 O47 133.5(3) . . ?
O41 Nd12 O51 149.2(3) . . ?
O47 Nd12 O51 69.3(3) . . ?
O41 Nd12 O48 70.1(3) . . ?
O47 Nd12 O48 66.8(3) . . ?
O51 Nd12 O48 136.0(3) . . ?
O41 Nd12 O44 134.2(3) . . ?
O47 Nd12 O44 66.9(3) . . ?
O51 Nd12 O44 68.9(3) . . ?
O48 Nd12 O44 94.8(3) . . ?
O41 Nd12 O40 67.9(4) . . ?
O47 Nd12 O40 128.4(3) . . ?
O51 Nd12 O40 81.6(4) . . ?
O48 Nd12 O40 126.0(3) . . ?
O44 Nd12 O40 139.0(4) . . ?
O41 Nd12 O72 85.9(3) . . ?
O47 Nd12 O72 137.7(3) . . ?
O51 Nd12 O72 82.3(4) . . ?
O48 Nd12 O72 133.8(3) . . ?
O44 Nd12 O72 74.0(3) . . ?
O40 Nd12 O72 74.5(4) . . ?
O41 Nd12 O71 79.7(4) . . ?
O47 Nd12 O71 72.7(3) . . ?
O51 Nd12 O71 91.7(4) . . ?
O48 Nd12 O71 74.1(4) . . ?
O44 Nd12 O71 139.1(3) . . ?
O40 Nd12 O71 66.4(4) . . ?
O72 Nd12 O71 140.9(4) . . ?
O41 Nd12 O43 66.3(3) . . ?
O47 Nd12 O43 107.9(3) . . ?
O51 Nd12 O43 133.8(3) . . ?
O48 Nd12 O43 64.3(3) . . ?
O44 Nd12 O43 68.2(3) . . ?
O40 Nd12 O43 122.8(3) . . ?
O72 Nd12 O43 70.0(3) . . ?
O71 Nd12 O43 132.9(3) . . ?
O41 Nd12 Nd13 169.3(2) . . ?
O47 Nd12 Nd13 39.1(2) . . ?
O51 Nd12 Nd13 41.4(2) . . ?
O48 Nd12 Nd13 99.8(2) . . ?
O44 Nd12 Nd13 40.8(2) . . ?
O40 Nd12 Nd13 122.4(3) . . ?
O72 Nd12 Nd13 99.4(2) . . ?
O71 Nd12 Nd13 101.2(3) . . ?
O43 Nd12 Nd13 106.7(2) . . ?
O41 Nd12 Nd11 39.4(2) . . ?
O47 Nd12 Nd11 103.4(2) . . ?
O51 Nd12 Nd11 171.4(2) . . ?
O48 Nd12 Nd11 37.1(2) . . ?
O44 Nd12 Nd11 104.5(2) . . ?
O40 Nd12 Nd11 106.9(3) . . ?
O72 Nd12 Nd11 101.4(2) . . ?
O71 Nd12 Nd11 90.2(3) . . ?
O43 Nd12 Nd11 42.9(2) . . ?
Nd13 Nd12 Nd11 129.98(3) . . ?
O47 Nd13 O54 153.7(4) . . ?
O47 Nd13 O50 135.6(4) . . ?
O54 Nd13 O50 68.2(4) . . ?
O47 Nd13 O44 67.2(3) . . ?
O54 Nd13 O44 130.8(3) . . ?
O50 Nd13 O44 94.2(4) . . ?
O47 Nd13 O51 68.7(4) . . ?
O54 Nd13 O51 132.4(4) . . ?
O50 Nd13 O51 66.9(4) . . ?
O44 Nd13 O51 67.7(3) . . ?
O47 Nd13 O62 82.4(3) . . ?
O54 Nd13 O62 82.5(3) . . ?
O50 Nd13 O62 136.4(3) . . ?
O44 Nd13 O62 80.9(3) . . ?
O51 Nd13 O62 143.4(3) . . ?
O47 Nd13 O45 127.3(3) . . ?
O54 Nd13 O45 66.5(3) . . ?
O50 Nd13 O45 68.1(3) . . ?
O44 Nd13 O45 64.4(3) . . ?
O51 Nd13 O45 109.2(3) . . ?
O62 Nd13 O45 70.8(3) . . ?
O47 Nd13 O46 68.7(3) . . ?
O54 Nd13 O46 85.6(4) . . ?
O50 Nd13 O46 136.4(4) . . ?
O44 Nd13 O46 128.6(3) . . ?
O51 Nd13 O46 117.6(3) . . ?
O62 Nd13 O46 68.2(3) . . ?
O45 Nd13 O46 132.8(3) . . ?
O47 Nd13 O73 98.2(4) . . ?
O54 Nd13 O73 77.2(4) . . ?
O50 Nd13 O73 71.6(4) . . ?
O44 Nd13 O73 142.3(4) . . ?
O51 Nd13 O73 74.6(4) . . ?
O62 Nd13 O73 133.4(4) . . ?
O45 Nd13 O73 133.2(4) . . ?
O46 Nd13 O73 68.9(4) . . ?
O47 Nd13 Nd14 164.1(2) . . ?
O54 Nd13 Nd14 40.5(3) . . ?
O50 Nd13 Nd14 39.7(3) . . ?
O44 Nd13 Nd14 97.0(2) . . ?
O51 Nd13 Nd14 104.4(3) . . ?
O62 Nd13 Nd14 97.5(2) . . ?
O45 Nd13 Nd14 39.8(2) . . ?
O46 Nd13 Nd14 126.1(3) . . ?
O73 Nd13 Nd14 93.4(3) . . ?
O47 Nd13 Nd12 39.7(2) . . ?
O54 Nd13 Nd12 166.6(3) . . ?
O50 Nd13 Nd12 100.1(3) . . ?
O44 Nd13 Nd12 40.7(2) . . ?
O51 Nd13 Nd12 40.1(3) . . ?
O62 Nd13 Nd12 103.4(2) . . ?
O45 Nd13 Nd12 103.7(2) . . ?
O46 Nd13 Nd12 107.7(3) . . ?
O73 Nd13 Nd12 106.0(3) . . ?
Nd14 Nd13 Nd12 126.19(3) . . ?
O45 Nd14 O50 72.4(3) . . ?
O45 Nd14 O56 104.2(3) . . ?
O50 Nd14 O56 151.6(4) . . ?
O45 Nd14 O54 69.9(3) . . ?
O50 Nd14 O54 69.4(4) . . ?
O56 Nd14 O54 137.1(4) . . ?
O45 Nd14 O75 151.2(6) . . ?
O50 Nd14 O75 102.8(6) . . ?
O56 Nd14 O75 93.0(6) . . ?
O54 Nd14 O75 81.7(6) . . ?
O45 Nd14 O53 87.7(3) . . ?
O50 Nd14 O53 136.4(4) . . ?
O56 Nd14 O53 70.0(4) . . ?
O54 Nd14 O53 67.3(4) . . ?
O75 Nd14 O53 76.5(5) . . ?
O45 Nd14 O49 130.9(4) . . ?
O50 Nd14 O49 71.1(4) . . ?
O56 Nd14 O49 93.2(4) . . ?
O54 Nd14 O49 123.5(4) . . ?
O75 Nd14 O49 69.5(6) . . ?
O53 Nd14 O49 141.2(4) . . ?
O45 Nd14 O55 74.1(4) . . ?
O50 Nd14 O55 80.9(4) . . ?
O56 Nd14 O55 71.3(4) . . ?
O54 Nd14 O55 138.6(4) . . ?
O75 Nd14 O55 134.1(6) . . ?
O53 Nd14 O55 131.1(4) . . ?
O49 Nd14 O55 68.7(4) . . ?
O45 Nd14 Nd13 43.8(2) . . ?
O50 Nd14 Nd13 40.9(3) . . ?
O56 Nd14 Nd13 147.6(2) . . ?
O54 Nd14 Nd13 40.8(3) . . ?
O75 Nd14 Nd13 114.4(5) . . ?
O53 Nd14 Nd13 98.8(3) . . ?
O49 Nd14 Nd13 111.8(3) . . ?
O55 Nd14 Nd13 98.2(3) . . ?
O45 Nd14 Nd1 113.0(2) . . ?
O50 Nd14 Nd1 168.8(3) . . ?
O56 Nd14 Nd1 38.7(3) . . ?
O54 Nd14 Nd1 102.5(3) . . ?
O75 Nd14 Nd1 67.6(5) . . ?
O53 Nd14 Nd1 37.8(2) . . ?
O49 Nd14 Nd1 109.2(3) . . ?
O55 Nd14 Nd1 109.9(3) . . ?
Nd13 Nd14 Nd1 136.41(3) . . ?
C138 N1 C139 126.4(19) . . ?
C138 N1 C140 118.6(17) . . ?
C139 N1 C140 114.7(18) . . ?
C141 N2 C142 119.5(16) . . ?
C141 N2 C143 118.9(16) . . ?
C142 N2 C143 121.5(16) . . ?
C144 N3 C146 116.7(16) . . ?
C144 N3 C145 122.4(16) . . ?
C146 N3 C145 120.3(15) . . ?
C150 N4 C151 131(2) . . ?
C150 N4 C152 118(2) . . ?
C151 N4 C152 110.4(19) . . ?
C135 N5 C137 123.2(16) . . ?
C135 N5 C136 117.6(15) . . ?
C137 N5 C136 119.2(15) . . ?
C147 N6 C148 117.4(16) . . ?
C147 N6 C149 123.4(15) . . ?
C148 N6 C149 119.1(16) . . ?
C1 O1 Nd1 130.8(14) . . ?
C7 O2 Nd1 134.2(11) . . ?
C7 O2 Nd2 123.3(11) . . ?
Nd1 O2 Nd2 98.4(4) . . ?
C6 O3 Nd3 132.7(10) . . ?
C6 O3 Nd2 115.8(9) . . ?
Nd3 O3 Nd2 99.1(4) . . ?
C14 O4 Nd4 131.4(9) . . ?
C14 O4 Nd3 134.4(9) . . ?
Nd4 O4 Nd3 92.0(3) . . ?
C13 O5 Nd3 139.6(9) . . ?
C13 O5 Nd2 122.0(9) . . ?
Nd3 O5 Nd2 98.3(3) . . ?
C8 O6 Nd1 138.6(8) . . ?
C8 O6 Nd2 118.4(7) . . ?
Nd1 O6 Nd2 97.1(3) . . ?
C15 O7 Nd2 126.0(12) . . ?
C21 O8 Nd2 128.3(9) . . ?
C21 O8 Nd3 118.9(9) . . ?
Nd2 O8 Nd3 100.1(4) . . ?
C20 O9 Nd4 136.6(9) . . ?
C20 O9 Nd3 118.7(9) . . ?
Nd4 O9 Nd3 104.3(4) . . ?
C22 O10 Nd3 136.1(12) . . ?
C28 O11 Nd3 139.6(10) . . ?
C28 O11 Nd4 118.5(10) . . ?
Nd3 O11 Nd4 101.8(4) . . ?
C27 O12 Nd4 121.0(11) . . ?
C29 O13 Nd5 133.5(13) . . ?
C35 O14 Nd5 144.9(10) . . ?
C35 O14 Nd4 113.0(10) . . ?
Nd5 O14 Nd4 101.9(4) . . ?
C34 O15 Nd4 122.4(10) . . ?
C36 O16 Nd4 132.4(10) . . ?
C36 O16 Nd5 133.4(10) . . ?
Nd4 O16 Nd5 91.7(3) . . ?
C42 O17 Nd6 122.0(8) . . ?
C42 O17 Nd5 137.4(8) . . ?
Nd6 O17 Nd5 100.4(3) . . ?
C41 O18 Nd7 139.5(8) . . ?
C41 O18 Nd6 114.5(8) . . ?
Nd7 O18 Nd6 96.5(3) . . ?
C43 O19 Nd6 131.8(11) . . ?
C49 O20 Nd6 131.0(9) . . ?
C49 O20 Nd5 119.6(9) . . ?
Nd6 O20 Nd5 101.9(3) . . ?
C48 O21 Nd4 136.1(9) . . ?
C48 O21 Nd5 121.4(9) . . ?
Nd4 O21 Nd5 102.5(3) . . ?
C58 O22 Nd7 130.5(11) . . ?
C64 O23 Nd7 132.1(10) . . ?
C64 O23 Nd8 116.5(10) . . ?
Nd7 O23 Nd8 102.5(4) . . ?
C63 O24 Nd8 118.1(9) . . ?
C63 O24 Nd9 129.9(9) . . ?
Nd8 O24 Nd9 97.4(4) . . ?
C65 O25 Nd8 134.4(13) . . ?
C71 O26 Nd8 131.1(9) . . ?
C71 O26 Nd7 117.7(10) . . ?
Nd8 O26 Nd7 102.1(3) . . ?
C70 O27 Nd7 115.5(10) . . ?
C70 O27 Nd6 131.6(9) . . ?
Nd7 O27 Nd6 96.7(4) . . ?
C72 O28 Nd8 132.4(12) . . ?
C78 O29 Nd8 140.8(10) . . ?
C78 O29 Nd9 118.6(10) . . ?
Nd8 O29 Nd9 99.6(4) . . ?
C77 O30 Nd10 140.0(9) . . ?
C77 O30 Nd9 114.5(9) . . ?
Nd10 O30 Nd9 98.6(3) . . ?
C79 O31 Nd9 128.4(11) . . ?
C85 O32 Nd9 133.9(9) . . ?
C85 O32 Nd10 115.2(9) . . ?
Nd9 O32 Nd10 102.0(4) . . ?
C84 O33 Nd11 135.9(10) . . ?
C84 O33 Nd10 120.4(9) . . ?
Nd11 O33 Nd10 103.5(3) . . ?
C167 O34 Nd10 134.7(10) . . ?
C167 O34 Nd11 130.2(10) . . ?
Nd10 O34 Nd11 92.4(3) . . ?
C173 O35 Nd10 138.7(9) . . ?
C173 O35 Nd9 120.7(9) . . ?
Nd10 O35 Nd9 100.5(3) . . ?
C172 O36 Nd8 137.0(8) . . ?
C172 O36 Nd9 117.6(8) . . ?
Nd8 O36 Nd9 97.2(3) . . ?
C86 O37 Nd10 137.3(13) . . ?
C92 O38 Nd11 114.3(10) . . ?
C92 O38 Nd10 143.0(10) . . ?
Nd11 O38 Nd10 102.1(4) . . ?
C91 O39 Nd11 120.7(11) . . ?
C93 O40 Nd12 136.5(12) . . ?
C99 O41 Nd12 140.5(9) . . ?
C99 O41 Nd11 117.3(9) . . ?
Nd12 O41 Nd11 102.2(4) . . ?
C98 O42 Nd11 116.6(10) . . ?
C107 O43 Nd11 131.2(9) . . ?
C107 O43 Nd12 132.4(9) . . ?
Nd11 O43 Nd12 93.1(3) . . ?
C113 O44 Nd12 139.5(8) . . ?
C113 O44 Nd13 122.0(8) . . ?
Nd12 O44 Nd13 98.5(3) . . ?
C112 O45 Nd14 141.5(9) . . ?
C112 O45 Nd13 114.8(8) . . ?
Nd14 O45 Nd13 96.4(3) . . ?
C100 O46 Nd13 126.0(12) . . ?
C106 O47 Nd13 127.9(8) . . ?
C106 O47 Nd12 120.1(8) . . ?
Nd13 O47 Nd12 101.3(4) . . ?
C105 O48 Nd11 136.9(9) . . ?
C105 O48 Nd12 117.5(9) . . ?
Nd11 O48 Nd12 104.7(4) . . ?
C114 O49 Nd14 133.4(13) . . ?
C120 O50 Nd14 136.3(11) . . ?
C120 O50 Nd13 119.9(10) . . ?
Nd14 O50 Nd13 99.5(4) . . ?
C119 O51 Nd12 131.9(10) . . ?
C119 O51 Nd13 114.6(10) . . ?
Nd12 O51 Nd13 98.5(4) . . ?
C121 O52 Nd1 130.2(13) . . ?
C127 O53 Nd1 130.2(9) . . ?
C127 O53 Nd14 117.7(10) . . ?
Nd1 O53 Nd14 103.1(4) . . ?
C126 O54 Nd14 116.8(10) . . ?
C126 O54 Nd13 131.8(10) . . ?
Nd14 O54 Nd13 98.7(4) . . ?
C128 O55 Nd14 131.6(11) . . ?
C134 O56 Nd14 129.2(10) . . ?
C134 O56 Nd1 118.4(10) . . ?
Nd14 O56 Nd1 103.8(4) . . ?
C133 O57 Nd2 131.9(11) . . ?
C133 O57 Nd1 115.4(10) . . ?
Nd2 O57 Nd1 97.0(4) . . ?
C135 O58 Nd2 130.5(11) . . ?
C138 O59 Nd5 132.9(13) . . ?
C141 O60 Nd6 130.8(11) . . ?
C144 O61 Nd9 130.5(11) . . ?
C147 O62 Nd13 128.3(11) . . ?
C150 O63 Nd10 129.8(16) . . ?
C157 O64 Nd2 138.2(16) . . ?
C157 O64 H64A 109.5 . . ?
Nd2 O64 H64A 100.1 . . ?
C159 O65 Nd3 132.9(14) . . ?
C159 O65 H65C 109.5 . . ?
Nd3 O65 H65C 101.8 . . ?
C158 O66 Nd3 155.4(9) . . ?
C158 O66 H66A 109.5 . . ?
Nd3 O66 H66A 85.3 . . ?
C160 O67 Nd5 126.0(15) . . ?
C160 O67 H67C 109.5 . . ?
Nd5 O67 H67C 101.1 . . ?
C161 O68 Nd6 147.3(16) . . ?
C161 O68 H68C 109.5 . . ?
Nd6 O68 H68C 94.9 . . ?
C162 O69 Nd9 147.0(16) . . ?
C162 O69 H69C 109.5 . . ?
Nd9 O69 H69C 89.3 . . ?
C163 O70 Nd10 120.9(15) . . ?
C163 O70 H70A 109.5 . . ?
Nd10 O70 H70A 106.1 . . ?
C164 O71 Nd12 128.2(15) . . ?
C164 O71 H71A 109.5 . . ?
Nd12 O71 H71A 96.5 . . ?
C165 O72 Nd12 157.2(8) . . ?
C165 O72 H72B 109.5 . . ?
Nd12 O72 H72B 84.7 . . ?
C166 O73 Nd13 130.4(16) . . ?
C166 O73 H73A 109.5 . . ?
Nd13 O73 H73A 101.8 . . ?
C154 O74 Nd1 132.9(17) . . ?
C154 O75 Nd14 128.8(17) . . ?
C156 O76 Nd7 138.1(14) . . ?
C156 O76 Nd8 116.1(17) . . ?
Nd7 O76 Nd8 91.9(5) . . ?
C156 O77 Nd8 113.5(15) . . ?
C50 O78 Nd7 132.8(13) . . ?
C56 O79 Nd7 142.6(10) . . ?
C56 O79 Nd6 116.6(10) . . ?
Nd7 O79 Nd6 99.8(4) . . ?
C55 O80 Nd5 139.9(9) . . ?
C55 O80 Nd6 113.0(9) . . ?
Nd5 O80 Nd6 99.9(3) . . ?
O1 C1 C2 130(2) . . ?
O1 C1 H1A 114.8 . . ?
C2 C1 H1A 114.8 . . ?
C7 C2 C1 123.2(19) . . ?
C7 C2 C3 116.6(18) . . ?
C1 C2 C3 119.8(19) . . ?
C4 C3 C2 122(2) . . ?
C4 C3 H3A 119.2 . . ?
C2 C3 H3A 119.2 . . ?
C3 C4 C5 121(2) . . ?
C3 C4 H4A 119.3 . . ?
C5 C4 H4A 119.3 . . ?
C6 C5 C4 117.9(18) . . ?
C6 C5 H5A 121.0 . . ?
C4 C5 H5A 121.0 . . ?
O3 C6 C7 122.5(15) . . ?
O3 C6 C5 120.0(16) . . ?
C7 C6 C5 117.4(17) . . ?
O2 C7 C2 122.9(18) . . ?
O2 C7 C6 112.2(16) . . ?
C2 C7 C6 124.5(18) . . ?
O6 C8 C9 126.2(14) . . ?
O6 C8 C13 116.7(10) . . ?
C9 C8 C13 116.9(14) . . ?
C8 C9 C10 124.1(17) . . ?
C8 C9 H9A 117.9 . . ?
C10 C9 H9A 117.9 . . ?
C11 C10 C9 118.3(17) . . ?
C11 C10 H10A 120.8 . . ?
C9 C10 H10A 120.8 . . ?
C10 C11 C12 122.1(16) . . ?
C10 C11 H11A 118.9 . . ?
C12 C11 H11A 118.9 . . ?
C11 C12 C13 119.1(15) . . ?
C11 C12 C14 118.7(15) . . ?
C13 C12 C14 122.2(13) . . ?
O5 C13 C12 125.4(14) . . ?
O5 C13 C8 115.5(12) . . ?
C12 C13 C8 118.9(13) . . ?
O4 C14 C12 127.0(14) . . ?
O4 C14 H14A 116.5 . . ?
C12 C14 H14A 116.5 . . ?
O7 C15 C16 131.7(19) . . ?
O7 C15 H15A 114.1 . . ?
C16 C15 H15A 114.1 . . ?
C15 C16 C17 123.1(17) . . ?
C15 C16 C21 120.3(16) . . ?
C17 C16 C21 116.5(16) . . ?
C18 C17 C16 124.7(18) . . ?
C18 C17 H17A 117.6 . . ?
C16 C17 H17A 117.6 . . ?
C17 C18 C19 118.0(17) . . ?
C17 C18 H18A 121.0 . . ?
C19 C18 H18A 121.0 . . ?
C20 C19 C18 122.5(15) . . ?
C20 C19 H19A 118.8 . . ?
C18 C19 H19A 118.8 . . ?
O9 C20 C21 119.2(14) . . ?
O9 C20 C19 124.7(15) . . ?
C21 C20 C19 115.9(15) . . ?
O8 C21 C20 116.3(14) . . ?
O8 C21 C16 121.7(15) . . ?
C20 C21 C16 121.8(16) . . ?
O10 C22 C23 125.2(17) . . ?
O10 C22 H22A 117.4 . . ?
C23 C22 H22A 117.4 . . ?
C28 C23 C22 127.9(16) . . ?
C28 C23 C24 120.3(17) . . ?
C22 C23 C24 111.7(16) . . ?
C25 C24 C23 114(2) . . ?
C25 C24 H24A 123.1 . . ?
C23 C24 H24A 123.1 . . ?
C24 C25 C26 131(2) . . ?
C24 C25 H25A 114.3 . . ?
C26 C25 H25A 114.3 . . ?
C27 C26 C25 111(2) . . ?
C27 C26 H26A 124.3 . . ?
C25 C26 H26A 124.3 . . ?
O12 C27 C26 121.7(18) . . ?
O12 C27 C28 117.6(16) . . ?
C26 C27 C28 120.6(17) . . ?
C23 C28 O11 121.5(16) . . ?
C23 C28 C27 122.3(16) . . ?
O11 C28 C27 115.8(14) . . ?
O13 C29 C30 130.8(19) . . ?
O13 C29 H29A 114.6 . . ?
C30 C29 H29A 114.6 . . ?
C29 C30 C35 126.8(17) . . ?
C29 C30 C31 121.1(18) . . ?
C35 C30 C31 111.8(16) . . ?
C32 C31 C30 123(2) . . ?
C32 C31 H31A 118.3 . . ?
C30 C31 H31A 118.3 . . ?
C31 C32 C33 118(2) . . ?
C31 C32 H32A 121.2 . . ?
C33 C32 H32A 121.2 . . ?
C34 C33 C32 121(2) . . ?
C34 C33 H33A 119.5 . . ?
C32 C33 H33A 119.5 . . ?
O15 C34 C33 123.0(17) . . ?
O15 C34 C35 115.6(16) . . ?
C33 C34 C35 121.4(18) . . ?
C34 C35 O14 121.3(16) . . ?
C34 C35 C30 123.7(17) . . ?
O14 C35 C30 114.8(15) . . ?
O16 C36 C37 127.2(15) . . ?
O16 C36 H36A 116.4 . . ?
C37 C36 H36A 116.4 . . ?
C36 C37 C42 122.9(15) . . ?
C36 C37 C38 119.8(15) . . ?
C42 C37 C38 117.2(15) . . ?
C39 C38 C37 125.0(17) . . ?
C39 C38 H38A 117.5 . . ?
C37 C38 H38A 117.5 . . ?
C38 C39 C40 119.0(17) . . ?
C38 C39 H39A 120.5 . . ?
C40 C39 H39A 120.5 . . ?
C39 C40 C41 119.2(16) . . ?
C39 C40 H40A 120.4 . . ?
C41 C40 H40A 120.4 . . ?
O18 C41 C40 118.9(13) . . ?
O18 C41 C42 118.6(13) . . ?
C40 C41 C42 122.5(14) . . ?
O17 C42 C37 126.3(13) . . ?
O17 C42 C41 116.5(12) . . ?
C37 C42 C41 117.0(14) . . ?
O19 C43 C44 125.2(16) . . ?
O19 C43 H43A 117.4 . . ?
C44 C43 H43A 117.4 . . ?
C49 C44 C43 123.7(15) . . ?
C49 C44 C45 120.1(15) . . ?
C43 C44 C45 116.1(15) . . ?
C46 C45 C44 116.4(16) . . ?
C46 C45 H45A 121.8 . . ?
C44 C45 H45A 121.8 . . ?
C47 C46 C45 120.9(17) . . ?
C47 C46 H46A 119.6 . . ?
C45 C46 H46A 119.6 . . ?
C46 C47 C48 123.8(16) . . ?
C46 C47 H47A 118.1 . . ?
C48 C47 H47A 118.1 . . ?
O21 C48 C47 126.3(15) . . ?
O21 C48 C49 115.4(14) . . ?
C47 C48 C49 118.2(14) . . ?
O20 C49 C44 122.3(15) . . ?
O20 C49 C48 117.3(13) . . ?
C44 C49 C48 120.3(14) . . ?
O78 C50 C51 130.0(19) . . ?
O78 C50 H50A 115.0 . . ?
C51 C50 H50A 115.0 . . ?
C50 C51 C56 125.0(18) . . ?
C50 C51 C52 122.4(19) . . ?
C56 C51 C52 112.6(18) . . ?
C53 C52 C51 127(2) . . ?
C53 C52 H52A 116.5 . . ?
C51 C52 H52A 116.5 . . ?
C52 C53 C54 119(2) . . ?
C52 C53 H53A 120.3 . . ?
C54 C53 H53A 120.3 . . ?
C55 C54 C53 118.0(18) . . ?
C55 C54 H54A 121.0 . . ?
C53 C54 H54A 121.0 . . ?
C56 C55 O80 119.9(15) . . ?
C56 C55 C54 119.5(16) . . ?
O80 C55 C54 120.3(16) . . ?
O79 C56 C55 120.1(15) . . ?
O79 C56 C51 116.9(16) . . ?
C55 C56 C51 123.0(17) . . ?
O22 C58 C59 130.7(17) . . ?
O22 C58 H58A 114.6 . . ?
C59 C58 H58A 114.6 . . ?
C58 C59 C64 124.4(16) . . ?
C58 C59 C60 115.5(17) . . ?
C64 C59 C60 119.9(16) . . ?
C61 C60 C59 117.1(18) . . ?
C61 C60 H60A 121.4 . . ?
C59 C60 H60A 121.4 . . ?
C60 C61 C62 124.5(18) . . ?
C60 C61 H61A 117.7 . . ?
C62 C61 H61A 117.7 . . ?
C61 C62 C63 118.2(17) . . ?
C61 C62 H62A 120.9 . . ?
C63 C62 H62A 120.9 . . ?
C64 C63 O24 117.3(16) . . ?
C64 C63 C62 121.8(17) . . ?
O24 C63 C62 120.9(16) . . ?
C63 C64 O23 120.0(17) . . ?
C63 C64 C59 118.4(17) . . ?
O23 C64 C59 121.3(15) . . ?
O25 C65 C66 125.0(19) . . ?
O25 C65 H65A 117.5 . . ?
C66 C65 H65A 117.5 . . ?
C71 C66 C65 128.1(16) . . ?
C71 C66 C67 115.4(15) . . ?
C65 C66 C67 115.1(16) . . ?
C68 C67 C66 123.1(18) . . ?
C68 C67 H67A 118.4 . . ?
C66 C67 H67A 118.4 . . ?
C67 C68 C69 120.3(17) . . ?
C67 C68 H68A 119.8 . . ?
C69 C68 H68A 119.8 . . ?
C68 C69 C70 117.0(16) . . ?
C68 C69 H69A 121.5 . . ?
C70 C69 H69A 121.5 . . ?
C71 C70 O27 122.5(16) . . ?
C71 C70 C69 121.7(17) . . ?
O27 C70 C69 115.7(16) . . ?
C70 C71 O26 116.6(16) . . ?
C70 C71 C66 122.1(16) . . ?
O26 C71 C66 120.6(15) . . ?
O28 C72 C73 128.8(18) . . ?
O28 C72 H72A 115.6 . . ?
C73 C72 H72A 115.6 . . ?
C72 C73 C78 126.3(16) . . ?
C72 C73 C74 118.9(17) . . ?
C78 C73 C74 114.8(15) . . ?
C75 C74 C73 121.4(18) . . ?
C75 C74 H74A 119.3 . . ?
C73 C74 H74A 119.3 . . ?
C74 C75 C76 124.1(19) . . ?
C74 C75 H75A 118.0 . . ?
C76 C75 H75A 118.0 . . ?
C77 C76 C75 115.5(16) . . ?
C77 C76 H76A 122.3 . . ?
C75 C76 H76A 122.3 . . ?
O30 C77 C76 120.0(15) . . ?
O30 C77 C78 117.4(14) . . ?
C76 C77 C78 122.1(16) . . ?
O29 C78 C77 120.1(16) . . ?
O29 C78 C73 117.9(15) . . ?
C77 C78 C73 121.9(15) . . ?
O31 C79 C80 129.5(17) . . ?
O31 C79 H79A 115.2 . . ?
C80 C79 H79A 115.2 . . ?
C79 C80 C81 119.3(16) . . ?
C79 C80 C85 123.2(16) . . ?
C81 C80 C85 117.5(16) . . ?
C80 C81 C82 119.3(17) . . ?
C80 C81 H81A 120.3 . . ?
C82 C81 H81A 120.3 . . ?
C83 C82 C81 120.7(17) . . ?
C83 C82 H82A 119.7 . . ?
C81 C82 H82A 119.7 . . ?
C82 C83 C84 123.0(16) . . ?
C82 C83 H83A 118.5 . . ?
C84 C83 H83A 118.5 . . ?
O33 C84 C83 126.1(15) . . ?
O33 C84 C85 118.2(14) . . ?
C83 C84 C85 115.6(15) . . ?
O32 C85 C84 119.0(14) . . ?
O32 C85 C80 117.3(15) . . ?
C84 C85 C80 123.7(16) . . ?
O37 C86 C87 125.3(18) . . ?
O37 C86 H86A 117.4 . . ?
C87 C86 H86A 117.4 . . ?
C86 C87 C92 128.9(16) . . ?
C86 C87 C88 122.9(17) . . ?
C92 C87 C88 108.1(15) . . ?
C89 C88 C87 122.4(19) . . ?
C89 C88 H88A 118.8 . . ?
C87 C88 H88A 118.8 . . ?
C90 C89 C88 123(2) . . ?
C90 C89 H89A 118.3 . . ?
C88 C89 H89A 118.3 . . ?
C89 C90 C91 120(2) . . ?
C89 C90 H90A 119.8 . . ?
C91 C90 H90A 119.8 . . ?
O39 C91 C92 119.2(16) . . ?
O39 C91 C90 122.5(17) . . ?
C92 C91 C90 118.2(17) . . ?
C91 C92 O38 118.0(15) . . ?
C91 C92 C87 127.4(16) . . ?
O38 C92 C87 114.6(15) . . ?
O40 C93 C94 127.0(19) . . ?
O40 C93 H93A 116.5 . . ?
C94 C93 H93A 116.5 . . ?
C93 C94 C99 124.7(17) . . ?
C93 C94 C95 113.2(18) . . ?
C99 C94 C95 121.7(17) . . ?
C96 C95 C94 114(2) . . ?
C96 C95 H95A 123.2 . . ?
C94 C95 H95A 123.2 . . ?
C95 C96 C97 128(2) . . ?
C95 C96 H96A 116.0 . . ?
C97 C96 H96A 116.0 . . ?
C96 C97 C98 111.0(18) . . ?
C96 C97 H97A 124.5 . . ?
C98 C97 H97A 124.5 . . ?
O42 C98 C99 123.4(16) . . ?
O42 C98 C97 115.3(16) . . ?
C99 C98 C97 121.2(17) . . ?
O41 C99 C98 114.4(14) . . ?
O41 C99 C94 121.5(14) . . ?
C98 C99 C94 123.3(15) . . ?
O46 C100 C101 133.0(19) . . ?
O46 C100 H10B 113.5 . . ?
C101 C100 H10B 113.5 . . ?
C102 C101 C106 124.7(15) . . ?
C102 C101 C100 118.5(17) . . ?
C106 C101 C100 116.8(16) . . ?
C103 C102 C101 117.2(17) . . ?
C103 C102 H10C 121.4 . . ?
C101 C102 H10C 121.4 . . ?
C102 C103 C104 123.5(18) . . ?
C102 C103 H10D 118.3 . . ?
C104 C103 H10D 118.3 . . ?
C103 C104 C105 116.3(15) . . ?
C103 C104 H10E 121.8 . . ?
C105 C104 H10E 121.8 . . ?
O48 C105 C106 119.0(14) . . ?
O48 C105 C104 119.5(14) . . ?
C106 C105 C104 121.3(15) . . ?
O47 C106 C105 116.5(13) . . ?
O47 C106 C101 126.7(14) . . ?
C105 C106 C101 116.8(14) . . ?
O43 C107 C108 129.6(14) . . ?
O43 C107 H10F 115.2 . . ?
C108 C107 H10F 115.2 . . ?
C109 C108 C113 120.0(14) . . ?
C109 C108 C107 119.0(14) . . ?
C113 C108 C107 120.8(14) . . ?
C110 C109 C108 120.6(16) . . ?
C110 C109 H10G 119.7 . . ?
C108 C109 H10G 119.7 . . ?
C111 C110 C109 120.3(18) . . ?
C111 C110 H11B 119.9 . . ?
C109 C110 H11B 119.9 . . ?
C110 C111 C112 122.2(16) . . ?
C110 C111 H11C 118.9 . . ?
C112 C111 H11C 118.9 . . ?
O45 C112 C111 122.0(13) . . ?
O45 C112 C113 119.7(12) . . ?
C111 C112 C113 118.2(13) . . ?
O44 C113 C108 126.1(13) . . ?
O44 C113 C112 115.5(12) . . ?
C108 C113 C112 118.4(13) . . ?
O49 C114 C115 128(2) . . ?
O49 C114 H11D 115.8 . . ?
C115 C114 H11D 115.8 . . ?
C114 C115 C116 129(2) . . ?
C114 C115 C120 123.4(18) . . ?
C116 C115 C120 107.9(18) . . ?
C117 C116 C115 134(3) . . ?
C117 C116 H11E 112.9 . . ?
C115 C116 H11E 112.9 . . ?
C116 C117 C118 114(3) . . ?
C116 C117 H11F 122.8 . . ?
C118 C117 H11F 122.8 . . ?
C117 C118 C119 122(2) . . ?
C117 C118 H11G 119.1 . . ?
C119 C118 H11G 119.1 . . ?
O51 C119 C120 121.2(16) . . ?
O51 C119 C118 119.5(16) . . ?
C120 C119 C118 119.3(17) . . ?
O50 C120 C119 117.4(16) . . ?
O50 C120 C115 120.2(17) . . ?
C119 C120 C115 122.2(18) . . ?
O52 C121 C122 126.9(19) . . ?
O52 C121 H12A 116.6 . . ?
C122 C121 H12A 116.6 . . ?
C127 C122 C121 125.4(17) . . ?
C127 C122 C123 115.9(17) . . ?
C121 C122 C123 118.5(17) . . ?
C124 C123 C122 123(2) . . ?
C124 C123 H12B 118.6 . . ?
C122 C123 H12B 118.6 . . ?
C123 C124 C125 122(2) . . ?
C123 C124 H12C 119.0 . . ?
C125 C124 H12C 119.0 . . ?
C126 C125 C124 117.2(19) . . ?
C126 C125 H12D 121.4 . . ?
C124 C125 H12D 121.4 . . ?
O54 C126 C127 122.0(16) . . ?
O54 C126 C125 119.3(17) . . ?
C127 C126 C125 118.2(18) . . ?
O53 C127 C126 115.1(15) . . ?
O53 C127 C122 121.4(16) . . ?
C126 C127 C122 123.5(17) . . ?
O55 C128 C129 123.3(18) . . ?
O55 C128 H12F 118.3 . . ?
C129 C128 H12F 118.3 . . ?
C128 C129 C130 112.3(18) . . ?
C128 C129 C134 127.4(17) . . ?
C130 C129 C134 120.0(18) . . ?
C131 C130 C129 119(2) . . ?
C131 C130 H13A 120.5 . . ?
C129 C130 H13A 120.5 . . ?
C130 C131 C132 125(2) . . ?
C130 C131 H13B 117.3 . . ?
C132 C131 H13B 117.3 . . ?
C133 C132 C131 114.1(18) . . ?
C133 C132 H13C 122.9 . . ?
C131 C132 H13C 122.9 . . ?
O57 C133 C134 123.6(17) . . ?
O57 C133 C132 116.6(17) . . ?
C134 C133 C132 119.8(18) . . ?
O56 C134 C133 115.0(17) . . ?
O56 C134 C129 123.5(16) . . ?
C133 C134 C129 121.5(17) . . ?
O58 C135 N5 127.4(18) . . ?
O58 C135 H13E 116.3 . . ?
N5 C135 H13E 116.3 . . ?
N5 C136 H13F 109.5 . . ?
N5 C136 H13G 109.5 . . ?
H13F C136 H13G 109.5 . . ?
N5 C136 H13H 109.5 . . ?
H13F C136 H13H 109.5 . . ?
H13G C136 H13H 109.5 . . ?
N5 C137 H13I 109.5 . . ?
N5 C137 H13J 109.5 . . ?
H13I C137 H13J 109.5 . . ?
N5 C137 H13K 109.5 . . ?
H13I C137 H13K 109.5 . . ?
H13J C137 H13K 109.5 . . ?
O59 C138 N1 126(2) . . ?
O59 C138 H13L 117.0 . . ?
N1 C138 H13L 117.0 . . ?
N1 C139 H13M 109.5 . . ?
N1 C139 H13N 109.5 . . ?
H13M C139 H13N 109.5 . . ?
N1 C139 H13O 109.5 . . ?
H13M C139 H13O 109.5 . . ?
H13N C139 H13O 109.5 . . ?
N1 C140 H14B 109.5 . . ?
N1 C140 H14C 109.5 . . ?
H14B C140 H14C 109.5 . . ?
N1 C140 H14D 109.5 . . ?
H14B C140 H14D 109.5 . . ?
H14C C140 H14D 109.5 . . ?
O60 C141 N2 124.0(18) . . ?
O60 C141 H14E 118.0 . . ?
N2 C141 H14E 118.0 . . ?
N2 C142 H14F 109.5 . . ?
N2 C142 H14G 109.5 . . ?
H14F C142 H14G 109.5 . . ?
N2 C142 H14H 109.5 . . ?
H14F C142 H14H 109.5 . . ?
H14G C142 H14H 109.5 . . ?
N2 C143 H14I 109.5 . . ?
N2 C143 H14J 109.5 . . ?
H14I C143 H14J 109.5 . . ?
N2 C143 H14K 109.5 . . ?
H14I C143 H14K 109.5 . . ?
H14J C143 H14K 109.5 . . ?
O61 C144 N3 122.2(18) . . ?
O61 C144 H14L 118.9 . . ?
N3 C144 H14L 118.9 . . ?
N3 C145 H14M 109.5 . . ?
N3 C145 H14N 109.5 . . ?
H14M C145 H14N 109.5 . . ?
N3 C145 H14O 109.5 . . ?
H14M C145 H14O 109.5 . . ?
H14N C145 H14O 109.5 . . ?
N3 C146 H14P 109.5 . . ?
N3 C146 H14Q 109.5 . . ?
H14P C146 H14Q 109.5 . . ?
N3 C146 H14R 109.5 . . ?
H14P C146 H14R 109.5 . . ?
H14Q C146 H14R 109.5 . . ?
O62 C147 N6 119.7(16) . . ?
N6 C148 H14S 109.5 . . ?
N6 C148 H14T 109.5 . . ?
H14S C148 H14T 109.5 . . ?
N6 C148 H14U 109.5 . . ?
H14S C148 H14U 109.5 . . ?
H14T C148 H14U 109.5 . . ?
N6 C149 H14V 109.5 . . ?
N6 C149 H14W 109.5 . . ?
H14V C149 H14W 109.5 . . ?
N6 C149 H14X 109.5 . . ?
H14V C149 H14X 109.5 . . ?
H14W C149 H14X 109.5 . . ?
O63 C150 N4 122(2) . . ?
O63 C150 H15B 118.9 . . ?
N4 C150 H15B 118.9 . . ?
N4 C151 H15C 109.5 . . ?
N4 C151 H15D 109.5 . . ?
H15C C151 H15D 109.5 . . ?
N4 C151 H15E 109.5 . . ?
H15C C151 H15E 109.5 . . ?
H15D C151 H15E 109.5 . . ?
N4 C152 H15F 109.5 . . ?
N4 C152 H15G 109.5 . . ?
H15F C152 H15G 109.5 . . ?
N4 C152 H15H 109.5 . . ?
H15F C152 H15H 109.5 . . ?
H15G C152 H15H 109.5 . . ?
C154 C153 H15I 109.5 . . ?
C154 C153 H15J 109.5 . . ?
H15I C153 H15J 109.5 . . ?
C154 C153 H15K 109.5 . . ?
H15I C153 H15K 109.5 . . ?
H15J C153 H15K 109.5 . . ?
O74 C154 O75 118(2) . . ?
O74 C154 C153 124(2) . . ?
O75 C154 C153 118(2) . . ?
C156 C155 H15L 109.5 . . ?
C156 C155 H15M 109.5 . . ?
H15L C155 H15M 109.5 . . ?
C156 C155 H15N 109.5 . . ?
H15L C155 H15N 109.5 . . ?
H15M C155 H15N 109.5 . . ?
O76 C156 O77 86.0(18) . . ?
O76 C156 C155 150(3) . . ?
O77 C156 C155 124(3) . . ?
O64 C157 H15O 109.5 . . ?
O64 C157 H15P 109.5 . . ?
H15O C157 H15P 109.5 . . ?
O64 C157 H15Q 109.5 . . ?
H15O C157 H15Q 109.5 . . ?
H15P C157 H15Q 109.5 . . ?
O66 C158 H15R 109.5 . . ?
O66 C158 H15S 109.5 . . ?
H15R C158 H15S 109.5 . . ?
O66 C158 H15T 109.5 . . ?
H15R C158 H15T 109.5 . . ?
H15S C158 H15T 109.5 . . ?
O65 C159 H15U 109.5 . . ?
O65 C159 H15V 109.5 . . ?
H15U C159 H15V 109.5 . . ?
O65 C159 H15W 109.5 . . ?
H15U C159 H15W 109.5 . . ?
H15V C159 H15W 109.5 . . ?
O67 C160 H16A 109.5 . . ?
O67 C160 H16B 109.5 . . ?
H16A C160 H16B 109.5 . . ?
O67 C160 H16C 109.5 . . ?
H16A C160 H16C 109.5 . . ?
H16B C160 H16C 109.5 . . ?
O68 C161 H16D 109.5 . . ?
O68 C161 H16E 109.5 . . ?
H16D C161 H16E 109.5 . . ?
O68 C161 H16F 109.5 . . ?
H16D C161 H16F 109.5 . . ?
H16E C161 H16F 109.5 . . ?
O69 C162 H16G 109.5 . . ?
O69 C162 H16H 109.5 . . ?
H16G C162 H16H 109.5 . . ?
O69 C162 H16I 109.5 . . ?
H16G C162 H16I 109.5 . . ?
H16H C162 H16I 109.5 . . ?
O70 C163 H16J 109.5 . . ?
O70 C163 H16K 109.5 . . ?
H16J C163 H16K 109.5 . . ?
O70 C163 H16L 109.5 . . ?
H16J C163 H16L 109.5 . . ?
H16K C163 H16L 109.5 . . ?
O71 C164 H16M 109.5 . . ?
O71 C164 H16N 109.5 . . ?
H16M C164 H16N 109.5 . . ?
O71 C164 H16O 109.5 . . ?
H16M C164 H16O 109.5 . . ?
H16N C164 H16O 109.5 . . ?
O72 C165 H16P 109.5 . . ?
O72 C165 H16Q 109.5 . . ?
H16P C165 H16Q 109.5 . . ?
O72 C165 H16R 109.5 . . ?
H16P C165 H16R 109.5 . . ?
H16Q C165 H16R 109.5 . . ?
O73 C166 H16S 109.5 . . ?
O73 C166 H16T 109.5 . . ?
H16S C166 H16T 109.5 . . ?
O73 C166 H16U 109.5 . . ?
H16S C166 H16U 109.5 . . ?
H16T C166 H16U 109.5 . . ?
O34 C167 C168 127.4(15) . . ?
O34 C167 H16V 116.3 . . ?
C168 C167 H16V 116.3 . . ?
C167 C168 C169 119.5(14) . . ?
C167 C168 C173 122.8(14) . . ?
C169 C168 C173 117.5(14) . . ?
C170 C169 C168 123.4(16) . . ?
C170 C169 H16W 118.3 . . ?
C168 C169 H16W 118.3 . . ?
C169 C170 C171 118.5(15) . . ?
C169 C170 H17B 120.7 . . ?
C171 C170 H17B 120.7 . . ?
C172 C171 C170 120.9(16) . . ?
C172 C171 H17C 119.5 . . ?
C170 C171 H17C 119.5 . . ?
C171 C172 O36 124.1(15) . . ?
C171 C172 C173 120.6(14) . . ?
O36 C172 C173 115.3(11) . . ?
O35 C173 C168 123.6(13) . . ?
O35 C173 C172 117.4(12) . . ?
C168 C173 C172 118.8(13) . . ?

loop_
_geom_bond_atom_site_label_1
_geom_bond_atom_site_label_2
_geom_bond_distance
_geom_bond_site_symmetry_2
_geom_bond_publ_flag
Nd1 O6 2.361(9) . ?
Nd1 O53 2.378(10) . ?
Nd1 O2 2.383(10) . ?
Nd1 O74 2.404(19) . ?
Nd1 O57 2.432(11) . ?
Nd1 O56 2.437(10) . ?
Nd1 O1 2.489(13) . ?
Nd1 O52 2.495(12) . ?
Nd1 Nd2 3.6351(13) . ?
Nd1 Nd14 3.7831(13) . ?
Nd2 O8 2.379(10) . ?
Nd2 O2 2.420(11) . ?
Nd2 O57 2.422(10) . ?
Nd2 O3 2.447(10) . ?
Nd2 O5 2.449(9) . ?
Nd2 O58 2.466(10) . ?
Nd2 O6 2.489(9) . ?
Nd2 O64 2.565(12) . ?
Nd2 O7 2.574(12) . ?
Nd2 Nd3 3.6958(13) . ?
Nd3 O11 2.410(10) . ?
Nd3 O3 2.410(10) . ?
Nd3 O9 2.413(10) . ?
Nd3 O5 2.438(9) . ?
Nd3 O8 2.441(9) . ?
Nd3 O10 2.529(11) . ?
Nd3 O65 2.594(12) . ?
Nd3 O66 2.609(13) . ?
Nd3 O4 2.632(9) . ?
Nd3 Nd4 3.7621(13) . ?
Nd4 O15 2.330(10) . ?
Nd4 O9 2.353(9) . ?
Nd4 O12 2.352(11) . ?
Nd4 O21 2.389(9) . ?
Nd4 O11 2.439(10) . ?
Nd4 O14 2.459(10) . ?
Nd4 O4 2.597(9) . ?
Nd4 O16 2.621(10) . ?
Nd4 Nd5 3.7651(13) . ?
Nd5 O80 2.379(10) . ?
Nd5 O14 2.387(10) . ?
Nd5 O17 2.418(9) . ?
Nd5 O20 2.426(9) . ?
Nd5 O21 2.439(9) . ?
Nd5 O59 2.450(11) . ?
Nd5 O13 2.516(13) . ?
Nd5 O67 2.540(12) . ?
Nd5 O16 2.625(10) . ?
Nd5 Nd6 3.7148(12) . ?
Nd6 O20 2.357(9) . ?
Nd6 O17 2.417(9) . ?
Nd6 O79 2.435(9) . ?
Nd6 O27 2.455(10) . ?
Nd6 O80 2.474(10) . ?
Nd6 O60 2.491(10) . ?
Nd6 O68 2.520(12) . ?
Nd6 O18 2.533(9) . ?
Nd6 O19 2.539(10) . ?
Nd6 Nd7 3.6499(12) . ?
Nd7 O79 2.336(11) . ?
Nd7 O18 2.356(8) . ?
Nd7 O23 2.369(10) . ?
Nd7 O27 2.428(9) . ?
Nd7 O26 2.434(10) . ?
Nd7 O22 2.487(12) . ?
Nd7 O78 2.498(13) . ?
Nd7 O76 2.535(15) . ?
Nd7 Nd8 3.7392(14) . ?
Nd8 O36 2.359(8) . ?
Nd8 O29 2.366(11) . ?
Nd8 O26 2.375(9) . ?
Nd8 O24 2.413(10) . ?
Nd8 O23 2.426(10) . ?
Nd8 O28 2.492(12) . ?
Nd8 O25 2.495(12) . ?
Nd8 O77 2.53(2) . ?
Nd8 O76 2.666(16) . ?
Nd8 Nd9 3.6479(12) . ?
Nd9 O32 2.329(10) . ?
Nd9 O29 2.410(10) . ?
Nd9 O35 2.426(9) . ?
Nd9 O24 2.445(10) . ?
Nd9 O61 2.470(10) . ?
Nd9 O30 2.489(10) . ?
Nd9 O36 2.504(8) . ?
Nd9 O69 2.538(12) . ?
Nd9 O31 2.560(10) . ?
Nd9 Nd10 3.7140(13) . ?
Nd10 O35 2.406(9) . ?
Nd10 O30 2.409(10) . ?
Nd10 O33 2.423(9) . ?
Nd10 O38 2.434(11) . ?
Nd10 O32 2.451(9) . ?
Nd10 O63 2.451(13) . ?
Nd10 O70 2.486(13) . ?
Nd10 O37 2.517(13) . ?
Nd10 O34 2.604(10) . ?
Nd10 Nd11 3.7657(13) . ?
Nd11 O39 2.320(11) . ?
Nd11 O42 2.327(11) . ?
Nd11 O48 2.343(10) . ?
Nd11 O33 2.370(9) . ?
Nd11 O38 2.406(9) . ?
Nd11 O41 2.440(10) . ?
Nd11 O43 2.565(10) . ?
Nd11 O34 2.611(10) . ?
Nd11 Nd12 3.7604(13) . ?
Nd12 O41 2.393(10) . ?
Nd12 O47 2.405(10) . ?
Nd12 O51 2.407(11) . ?
Nd12 O48 2.408(10) . ?
Nd12 O44 2.435(10) . ?
Nd12 O40 2.526(11) . ?
Nd12 O72 2.565(12) . ?
Nd12 O71 2.613(12) . ?
Nd12 O43 2.617(10) . ?
Nd12 Nd13 3.6945(12) . ?
Nd13 O47 2.374(9) . ?
Nd13 O54 2.406(10) . ?
Nd13 O50 2.413(11) . ?
Nd13 O44 2.443(9) . ?
Nd13 O51 2.471(10) . ?
Nd13 O62 2.511(10) . ?
Nd13 O45 2.533(9) . ?
Nd13 O46 2.565(11) . ?
Nd13 O73 2.597(12) . ?
Nd13 Nd14 3.6370(13) . ?
Nd14 O45 2.341(9) . ?
Nd14 O50 2.354(11) . ?
Nd14 O56 2.372(10) . ?
Nd14 O54 2.387(11) . ?
Nd14 O75 2.400(19) . ?
Nd14 O53 2.451(11) . ?
Nd14 O49 2.464(13) . ?
Nd14 O55 2.525(12) . ?
N1 C138 1.29(2) . ?
N1 C139 1.511(10) . ?
N1 C140 1.513(9) . ?
N2 C141 1.35(2) . ?
N2 C142 1.444(19) . ?
N2 C143 1.44(2) . ?
N3 C144 1.298(19) . ?
N3 C146 1.432(19) . ?
N3 C145 1.45(2) . ?
N4 C150 1.30(2) . ?
N4 C151 1.38(3) . ?
N4 C152 1.513(9) . ?
N5 C135 1.320(18) . ?
N5 C137 1.439(19) . ?
N5 C136 1.54(2) . ?
N6 C147 1.329(19) . ?
N6 C148 1.538(10) . ?
N6 C149 1.54(2) . ?
O1 C1 1.20(2) . ?
O2 C7 1.337(19) . ?
O3 C6 1.363(17) . ?
O4 C14 1.247(15) . ?
O5 C13 1.309(15) . ?
O6 C8 1.343(14) . ?
O7 C15 1.223(18) . ?
O8 C21 1.351(17) . ?
O9 C20 1.340(16) . ?
O10 C22 1.242(18) . ?
O11 C28 1.342(16) . ?
O12 C27 1.328(18) . ?
O13 C29 1.230(18) . ?
O14 C35 1.367(18) . ?
O15 C34 1.314(17) . ?
O16 C36 1.236(15) . ?
O17 C42 1.288(15) . ?
O18 C41 1.347(15) . ?
O19 C43 1.237(16) . ?
O20 C49 1.333(15) . ?
O21 C48 1.301(16) . ?
O22 C58 1.228(17) . ?
O23 C64 1.380(18) . ?
O24 C63 1.393(17) . ?
O25 C65 1.198(18) . ?
O26 C71 1.364(17) . ?
O27 C70 1.360(18) . ?
O28 C72 1.249(18) . ?
O29 C78 1.314(17) . ?
O30 C77 1.362(15) . ?
O31 C79 1.250(18) . ?
O32 C85 1.373(17) . ?
O33 C84 1.274(15) . ?
O34 C167 1.203(15) . ?
O35 C173 1.309(15) . ?
O36 C172 1.344(15) . ?
O37 C86 1.237(18) . ?
O38 C92 1.381(16) . ?
O39 C91 1.273(17) . ?
O40 C93 1.231(18) . ?
O41 C99 1.337(15) . ?
O42 C98 1.337(18) . ?
O43 C107 1.269(16) . ?
O44 C113 1.301(15) . ?
O45 C112 1.347(15) . ?
O46 C100 1.223(19) . ?
O47 C106 1.326(15) . ?
O48 C105 1.358(16) . ?
O49 C114 1.220(19) . ?
O50 C120 1.312(19) . ?
O51 C119 1.348(18) . ?
O52 C121 1.235(19) . ?
O53 C127 1.372(18) . ?
O54 C126 1.353(18) . ?
O55 C128 1.268(18) . ?
O56 C134 1.360(18) . ?
O57 C133 1.325(18) . ?
O58 C135 1.232(17) . ?
O59 C138 1.172(19) . ?
O60 C141 1.194(18) . ?
O61 C144 1.277(18) . ?
O62 C147 1.237(17) . ?
O63 C150 1.20(2) . ?
O64 C157 1.571(10) . ?
O64 H64A 0.8200 . ?
O65 C159 1.575(10) . ?
O65 H65C 0.8200 . ?
O66 C158 1.628(9) . ?
O66 H66A 0.8200 . ?
O67 C160 1.600(10) . ?
O67 H67C 0.8200 . ?
O68 C161 1.585(10) . ?
O68 H68C 0.8200 . ?
O69 C162 1.571(10) . ?
O69 H69C 0.8200 . ?
O70 C163 1.595(10) . ?
O70 H70A 0.8200 . ?
O71 C164 1.570(10) . ?
O71 H71A 0.8200 . ?
O72 C165 1.624(9) . ?
O72 H72B 0.8200 . ?
O73 C166 1.579(10) . ?
O73 H73A 0.8200 . ?
O74 C154 1.25(2) . ?
O75 C154 1.28(2) . ?
O76 C156 1.22(2) . ?
O77 C156 1.46(2) . ?
O78 C50 1.216(18) . ?
O79 C56 1.339(17) . ?
O80 C55 1.389(16) . ?
C1 C2 1.39(2) . ?
C1 H1A 0.9300 . ?
C2 C7 1.38(2) . ?
C2 C3 1.44(2) . ?
C3 C4 1.35(2) . ?
C3 H3A 0.9300 . ?
C4 C5 1.44(2) . ?
C4 H4A 0.9300 . ?
C5 C6 1.44(2) . ?
C5 H5A 0.9300 . ?
C6 C7 1.41(2) . ?
C8 C9 1.359(18) . ?
C8 C13 1.454(18) . ?
C9 C10 1.369(19) . ?
C9 H9A 0.9300 . ?
C10 C11 1.36(2) . ?
C10 H10A 0.9300 . ?
C11 C12 1.387(19) . ?
C11 H11A 0.9300 . ?
C12 C13 1.402(18) . ?
C12 C14 1.431(19) . ?
C14 H14A 0.9300 . ?
C15 C16 1.38(2) . ?
C15 H15A 0.9300 . ?
C16 C17 1.39(2) . ?
C16 C21 1.45(2) . ?
C17 C18 1.313(19) . ?
C17 H17A 0.9300 . ?
C18 C19 1.44(2) . ?
C18 H18A 0.9300 . ?
C19 C20 1.411(19) . ?
C19 H19A 0.9300 . ?
C20 C21 1.409(19) . ?
C22 C23 1.37(2) . ?
C22 H22A 0.9300 . ?
C23 C28 1.335(19) . ?
C23 C24 1.46(2) . ?
C24 C25 1.32(3) . ?
C24 H24A 0.9300 . ?
C25 C26 1.43(3) . ?
C25 H25A 0.9300 . ?
C26 C27 1.41(2) . ?
C26 H26A 0.9300 . ?
C27 C28 1.43(2) . ?
C29 C30 1.36(2) . ?
C29 H29A 0.9300 . ?
C30 C35 1.42(2) . ?
C30 C31 1.492(19) . ?
C31 C32 1.37(2) . ?
C31 H31A 0.9300 . ?
C32 C33 1.40(2) . ?
C32 H32A 0.9300 . ?
C33 C34 1.35(2) . ?
C33 H33A 0.9300 . ?
C34 C35 1.36(2) . ?
C36 C37 1.381(19) . ?
C36 H36A 0.9300 . ?
C37 C42 1.418(19) . ?
C37 C38 1.45(2) . ?
C38 C39 1.36(2) . ?
C38 H38A 0.9300 . ?
C39 C40 1.39(2) . ?
C39 H39A 0.9300 . ?
C40 C41 1.410(19) . ?
C40 H40A 0.9300 . ?
C41 C42 1.463(18) . ?
C43 C44 1.40(2) . ?
C43 H43A 0.9300 . ?
C44 C49 1.398(19) . ?
C44 C45 1.47(2) . ?
C45 C46 1.45(2) . ?
C45 H45A 0.9300 . ?
C46 C47 1.36(2) . ?
C46 H46A 0.9300 . ?
C47 C48 1.37(2) . ?
C47 H47A 0.9300 . ?
C48 C49 1.448(19) . ?
C50 C51 1.39(2) . ?
C50 H50A 0.9300 . ?
C51 C56 1.43(2) . ?
C51 C52 1.44(2) . ?
C52 C53 1.25(2) . ?
C52 H52A 0.9300 . ?
C53 C54 1.45(2) . ?
C53 H53A 0.9300 . ?
C54 C55 1.41(2) . ?
C54 H54A 0.9300 . ?
C55 C56 1.36(2) . ?
C58 C59 1.41(2) . ?
C58 H58A 0.9300 . ?
C59 C64 1.41(2) . ?
C59 C60 1.48(2) . ?
C60 C61 1.31(2) . ?
C60 H60A 0.9300 . ?
C61 C62 1.38(2) . ?
C61 H61A 0.9300 . ?
C62 C63 1.41(2) . ?
C62 H62A 0.9300 . ?
C63 C64 1.35(2) . ?
C65 C66 1.42(2) . ?
C65 H65A 0.9300 . ?
C66 C71 1.41(2) . ?
C66 C67 1.46(2) . ?
C67 C68 1.33(2) . ?
C67 H67A 0.9300 . ?
C68 C69 1.41(2) . ?
C68 H68A 0.9300 . ?
C69 C70 1.45(2) . ?
C69 H69A 0.9300 . ?
C70 C71 1.33(2) . ?
C72 C73 1.38(2) . ?
C72 H72A 0.9300 . ?
C73 C78 1.43(2) . ?
C73 C74 1.47(2) . ?
C74 C75 1.28(2) . ?
C74 H74A 0.9300 . ?
C75 C76 1.46(2) . ?
C75 H75A 0.9300 . ?
C76 C77 1.37(2) . ?
C76 H76A 0.9300 . ?
C77 C78 1.38(2) . ?
C79 C80 1.38(2) . ?
C79 H79A 0.9300 . ?
C80 C81 1.38(2) . ?
C80 C85 1.45(2) . ?
C81 C82 1.43(2) . ?
C81 H81A 0.9300 . ?
C82 C83 1.38(2) . ?
C82 H82A 0.9300 . ?
C83 C84 1.393(19) . ?
C83 H83A 0.9300 . ?
C84 C85 1.402(19) . ?
C86 C87 1.43(2) . ?
C86 H86A 0.9300 . ?
C87 C92 1.47(2) . ?
C87 C88 1.512(19) . ?
C88 C89 1.37(2) . ?
C88 H88A 0.9300 . ?
C89 C90 1.29(2) . ?
C89 H89A 0.9300 . ?
C90 C91 1.43(2) . ?
C90 H90A 0.9300 . ?
C91 C92 1.336(19) . ?
C93 C94 1.35(2) . ?
C93 H93A 0.9300 . ?
C94 C99 1.40(2) . ?
C94 C95 1.44(2) . ?
C95 C96 1.42(3) . ?
C95 H95A 0.9300 . ?
C96 C97 1.48(3) . ?
C96 H96A 0.9300 . ?
C97 C98 1.49(2) . ?
C97 H97A 0.9300 . ?
C98 C99 1.365(19) . ?
C100 C101 1.42(2) . ?
C100 H10B 0.9300 . ?
C101 C102 1.40(2) . ?
C101 C106 1.414(19) . ?
C102 C103 1.36(2) . ?
C102 H10C 0.9300 . ?
C103 C104 1.44(2) . ?
C103 H10D 0.9300 . ?
C104 C105 1.45(2) . ?
C104 H10E 0.9300 . ?
C105 C106 1.399(18) . ?
C107 C108 1.423(18) . ?
C107 H10F 0.9300 . ?
C108 C109 1.379(18) . ?
C108 C113 1.413(18) . ?
C109 C110 1.36(2) . ?
C109 H10G 0.9300 . ?
C110 C111 1.36(2) . ?
C110 H11B 0.9300 . ?
C111 C112 1.380(19) . ?
C111 H11C 0.9300 . ?
C112 C113 1.425(17) . ?
C114 C115 1.37(2) . ?
C114 H11D 0.9300 . ?
C115 C116 1.42(3) . ?
C115 C120 1.50(2) . ?
C116 C117 1.34(3) . ?
C116 H11E 0.9300 . ?
C117 C118 1.36(3) . ?
C117 H11F 0.9300 . ?
C118 C119 1.45(2) . ?
C118 H11G 0.9300 . ?
C119 C120 1.39(2) . ?
C121 C122 1.43(2) . ?
C121 H12A 0.9300 . ?
C122 C127 1.39(2) . ?
C122 C123 1.45(2) . ?
C123 C124 1.25(2) . ?
C123 H12B 0.9300 . ?
C124 C125 1.47(2) . ?
C124 H12C 0.9300 . ?
C125 C126 1.41(2) . ?
C125 H12D 0.9300 . ?
C126 C127 1.38(2) . ?
C128 C129 1.37(2) . ?
C128 H12F 0.9300 . ?
C129 C130 1.40(2) . ?
C129 C134 1.40(2) . ?
C130 C131 1.30(2) . ?
C130 H13A 0.9300 . ?
C131 C132 1.47(2) . ?
C131 H13B 0.9300 . ?
C132 C133 1.44(2) . ?
C132 H13C 0.9300 . ?
C133 C134 1.38(2) . ?
C135 H13E 0.9300 . ?
C136 H13F 0.9600 . ?
C136 H13G 0.9600 . ?
C136 H13H 0.9600 . ?
C137 H13I 0.9600 . ?
C137 H13J 0.9600 . ?
C137 H13K 0.9600 . ?
C138 H13L 0.9300 . ?
C139 H13M 0.9600 . ?
C139 H13N 0.9600 . ?
C139 H13O 0.9600 . ?
C140 H14B 0.9600 . ?
C140 H14C 0.9600 . ?
C140 H14D 0.9600 . ?
C141 H14E 0.9300 . ?
C142 H14F 0.9600 . ?
C142 H14G 0.9600 . ?
C142 H14H 0.9600 . ?
C143 H14I 0.9600 . ?
C143 H14J 0.9600 . ?
C143 H14K 0.9600 . ?
C144 H14L 0.9300 . ?
C145 H14M 0.9600 . ?
C145 H14N 0.9600 . ?
C145 H14O 0.9600 . ?
C146 H14P 0.9600 . ?
C146 H14Q 0.9600 . ?
C146 H14R 0.9600 . ?
C148 H14S 0.9600 . ?
C148 H14T 0.9600 . ?
C148 H14U 0.9600 . ?
C149 H14V 0.9600 . ?
C149 H14W 0.9600 . ?
C149 H14X 0.9600 . ?
C150 H15B 0.9300 . ?
C151 H15C 0.9600 . ?
C151 H15D 0.9600 . ?
C151 H15E 0.9600 . ?
C152 H15F 0.9600 . ?
C152 H15G 0.9600 . ?
C152 H15H 0.9600 . ?
C153 C154 1.538(10) . ?
C153 H15I 0.9600 . ?
C153 H15J 0.9600 . ?
C153 H15K 0.9600 . ?
C155 C156 1.556(10) . ?
C155 H15L 0.9600 . ?
C155 H15M 0.9600 . ?
C155 H15N 0.9600 . ?
C157 H15O 0.9600 . ?
C157 H15P 0.9600 . ?
C157 H15Q 0.9600 . ?
C158 H15R 0.9600 . ?
C158 H15S 0.9600 . ?
C158 H15T 0.9600 . ?
C159 H15U 0.9600 . ?
C159 H15V 0.9600 . ?
C159 H15W 0.9600 . ?
C160 H16A 0.9600 . ?
C160 H16B 0.9600 . ?
C160 H16C 0.9600 . ?
C161 H16D 0.9600 . ?
C161 H16E 0.9600 . ?
C161 H16F 0.9600 . ?
C162 H16G 0.9600 . ?
C162 H16H 0.9600 . ?
C162 H16I 0.9600 . ?
C163 H16J 0.9600 . ?
C163 H16K 0.9600 . ?
C163 H16L 0.9600 . ?
C164 H16M 0.9600 . ?
C164 H16N 0.9600 . ?
C164 H16O 0.9600 . ?
C165 H16P 0.9600 . ?
C165 H16Q 0.9600 . ?
C165 H16R 0.9600 . ?
C166 H16S 0.9600 . ?
C166 H16T 0.9600 . ?
C166 H16U 0.9600 . ?
C167 C168 1.404(18) . ?
C167 H16V 0.9300 . ?
C168 C169 1.43(2) . ?
C168 C173 1.452(18) . ?
C169 C170 1.37(2) . ?
C169 H16W 0.9300 . ?
C170 C171 1.51(2) . ?
C170 H17B 0.9300 . ?
C171 C172 1.313(19) . ?
C171 H17C 0.9300 . ?
C172 C173 1.510(19) . ?

loop_
_platon_squeeze_void_nr
_platon_squeeze_void_average_x
_platon_squeeze_void_average_y
_platon_squeeze_void_average_z
_platon_squeeze_void_volume
_platon_squeeze_void_count_electrons
_platon_squeeze_void_content
1 -0.017 -0.002 -0.004 9687 2953 ' '
2 0.000 0.750 0.328 7 2 ' '
3 0.000 0.250 0.672 7 2 ' '
4 0.183 0.468 0.823 8 4 ' '
5 0.192 0.972 0.177 7 3 ' '
6 0.228 0.509 0.709 5 2 ' '
7 0.272 0.009 0.791 4 1 ' '
8 0.308 0.472 0.323 7 2 ' '
9 0.317 0.968 0.677 8 3 ' '
10 0.500 0.250 0.172 7 2 ' '
11 0.500 0.750 0.828 7 2 ' '
12 0.683 0.032 0.323 8 3 ' '
13 0.692 0.528 0.677 7 3 ' '
14 0.728 0.991 0.209 5 2 ' '
15 0.772 0.491 0.291 4 1 ' '
16 0.808 0.028 0.823 7 2 ' '
17 0.817 0.532 0.177 8 3 ' '
